data_4030264
loop_
_publ_author_name
'Bevan, D. J. M.'
'Mohyla, J.'
'Hoskins, B. F.'
'Steen, R. J.'

_publ_section_title
;
 The crystal structures of some Vernier phases in the yttrium
 oxide-fluoride system
;
_journal_name_full 'European Journal of Solid State and Inorganic Chemistry'
_journal_page_first 451
_journal_page_last 465
_journal_volume 27
_journal_year 1990
_chemical_formula_sum 'F23 O14 Y17'
_chemical_formula_weight 2172.36
_space_group_IT_number 39
_symmetry_cell_setting orthorhombic
_symmetry_Int_Tables_number 39
_symmetry_space_group_name_Hall 'A 2 -2b'
_symmetry_space_group_name_H-M 'A b m 2'
_cell_angle_alpha 90
_cell_angle_beta 90
_cell_angle_gamma 90
_cell_formula_units_Z 4
_cell_length_a 5.413(1)
_cell_length_b 93.917(6)
_cell_length_c 5.529(1)
_cell_volume 2810.8(7)
_diffrn_ambient_temperature 293
_diffrn_radiation_probe x-ray
_diffrn_radiation_type CuK\a
_diffrn_radiation_wavelength 1.542
_exptl_absorpt_coefficient_mu 4.762
_exptl_crystal_density_diffrn 5.13
_refine_ls_number_parameters 84
_refine_ls_number_reflns 687
_refine_ls_R_factor_gt 0.101
_refine_ls_wR_factor_gt 0.116
_cod_data_source_file EJSSIC-1990-27-451-465-4.cif
_cod_data_source_block Y17O14F23
_cod_original_sg_symbol_Hall 'A 2 -2c'
_cod_database_code 4030264

loop_
_symmetry_equiv_pos_site_id
_symmetry_equiv_pos_as_xyz
1 x,y,z
2 -x,-y,z
3 -x,y,1/2+z
4 x,-y,1/2+z
5 x,1/2+y,1/2+z
6 -x,1/2-y,1/2+z
7 -x,1/2+y,z
8 x,1/2-y,z

loop_
_atom_site_label
_atom_site_type_symbol
_atom_site_thermal_displace_type
_atom_site_fract_x
_atom_site_fract_y
_atom_site_fract_z
_atom_site_occupancy
_atom_site_U_iso_or_equiv
Y1 Y Uiso 0.7158(7) 0.01515(8) 0.25000 1.000 0.0059(6)
Y2 Y Uiso 0.2950(7) 0.04432(8) 0.3010(10) 1.000 0.0059(6)
Y3 Y Uiso 0.7136(7) 0.07361(6) 0.237(2) 1.000 0.0059(6)
Y4 Y Uiso 0.2844(7) 0.10251(7) 0.3010(10) 1.000 0.0059(6)
Y5 Y Uiso 0.7160(6) 0.13194(8) 0.2480(10) 1.000 0.0059(6)
Y6 Y Uiso 0.2881(6) 0.16180(9) 0.2820(10) 1.000 0.0059(6)
Y7 Y Uiso 0.7119(7) 0.19118(7) 0.2940(10) 1.000 0.0059(6)
Y8 Y Uiso 0.2945(7) 0.22117(7) 0.2490(10) 1.000 0.0059(6)
Y9 Y Uiso 0.7110(10) 0.25000 0.301(2) 1.000 0.0059(6)
F1 F Uiso 0.50000 0.00000 0.499(7) 0.622 0.010(2)
F2 F Uiso 0.526(5) 0.0317(4) 0.523(4) 0.622 0.010(2)
F3 F Uiso 0.548(4) 0.0575(5) 0.486(5) 0.622 0.010(2)
F4 F Uiso 0.562(4) 0.0895(5) 0.503(5) 0.622 0.010(2)
F5 F Uiso 0.539(4) 0.1170(5) 0.507(4) 0.622 0.010(2)
F6 F Uiso 0.521(5) 0.1491(4) 0.483(5) 0.622 0.010(2)
F7 F Uiso 0.510(4) 0.1771(4) 0.539(5) 0.622 0.010(2)
F8 F Uiso 0.448(4) 0.2057(4) 0.495(4) 0.622 0.010(2)
F9 F Uiso 0.455(4) 0.2361(6) 0.515(4) 0.622 0.010(2)
F10 F Uiso 0.00000 0.00000 0.123(6) 0.622 0.010(2)
F11 F Uiso 0.038(4) 0.0269(4) 0.431(5) 0.622 0.010(2)
F12 F Uiso 0.922(4) 0.0520(4) 0.149(5) 0.622 0.010(2)
F13 F Uiso 0.115(5) 0.0757(3) 0.384(6) 0.622 0.010(2)
F14 F Uiso 0.909(4) 0.0998(4) 0.172(5) 0.622 0.010(2)
F15 F Uiso 0.068(4) 0.1239(4) 0.404(5) 0.622 0.010(2)
F16 F Uiso 0.951(4) 0.1503(4) 0.108(5) 0.622 0.010(2)
F17 F Uiso 0.004(4) 0.1757(4) 0.465(5) 0.622 0.010(2)
F18 F Uiso 0.061(4) 0.2007(4) 0.141(5) 0.622 0.010(2)
F19 F Uiso 0.906(4) 0.2275(4) 0.399(5) 0.622 0.010(2)
F20 F Uiso 0.099(6) 0.25000 0.189(7) 0.622 0.010(2)
O1 O Uiso 0.50000 0.00000 0.499(7) 0.378 0.010(2)
O2 O Uiso 0.526(5) 0.0317(4) 0.523(4) 0.378 0.010(2)
O3 O Uiso 0.548(4) 0.0575(5) 0.486(5) 0.378 0.010(2)
O4 O Uiso 0.562(4) 0.0895(5) 0.503(5) 0.378 0.010(2)
O5 O Uiso 0.539(4) 0.1170(5) 0.507(4) 0.378 0.010(2)
O6 O Uiso 0.521(5) 0.1491(4) 0.483(5) 0.378 0.010(2)
O7 O Uiso 0.510(4) 0.1771(4) 0.539(5) 0.378 0.010(2)
O8 O Uiso 0.448(4) 0.2057(4) 0.495(4) 0.378 0.010(2)
O9 O Uiso 0.455(4) 0.2361(6) 0.515(4) 0.378 0.010(2)
O10 O Uiso 0.00000 0.00000 0.123(6) 0.378 0.010(2)
O11 O Uiso 0.038(4) 0.0269(4) 0.431(5) 0.378 0.010(2)
O12 O Uiso 0.922(4) 0.0520(4) 0.149(5) 0.378 0.010(2)
O13 O Uiso 0.115(5) 0.0757(3) 0.384(6) 0.378 0.010(2)
O14 O Uiso 0.909(4) 0.0998(4) 0.172(5) 0.378 0.010(2)
O15 O Uiso 0.068(4) 0.1239(4) 0.404(5) 0.378 0.010(2)
O16 O Uiso 0.951(4) 0.1503(4) 0.108(5) 0.378 0.010(2)
O17 O Uiso 0.004(4) 0.1757(4) 0.465(5) 0.378 0.010(2)
O18 O Uiso 0.061(4) 0.2007(4) 0.141(5) 0.378 0.010(2)
O19 O Uiso 0.906(4) 0.2275(4) 0.399(5) 0.378 0.010(2)
O20 O Uiso 0.099(6) 0.25000 0.189(7) 0.378 0.010(2)

loop_
_atom_type_symbol
_atom_type_description
_atom_type_scat_dispersion_real
_atom_type_scat_dispersion_imag
_atom_type_scat_source
F F 0.0727 0.0534 ' International Tables Vol C Tables 4.2.6.8 and 6.1.1.4'
O O 0.0492 0.0322 ' International Tables Vol C Tables 4.2.6.8 and 6.1.1.4'
Y Y -0.2670 2.0244 ' International Tables Vol C Tables 4.2.6.8 and 6.1.1.4'

loop_
_geom_angle_atom_site_label_1
_geom_angle_atom_site_label_2
_geom_angle_atom_site_label_3
_geom_angle
_geom_angle_site_symmetry_1
_geom_angle_site_symmetry_3
_geom_angle_publ_flag
F1 Y1 F2 78.8(9) . . yes
F1 Y1 F10 98.4(6) . 1_655 yes
F1 Y1 F11 115.0(10) . 1_655 yes
F1 Y1 F1 73.8(11) . 3_654 yes
F1 Y1 F2 116.0(7) . 3_654 yes
F1 Y1 F11 168.0(10) . 3_654 yes
F2 Y1 F10 156.3(10) . 1_655 yes
F2 Y1 F11 74.9(10) . 1_655 yes
F1 Y1 F2 124.2(8) 3_654 . yes
F2 Y1 F2 71.0(9) . 3_654 yes
F2 Y1 F11 113.0(12) . 3_654 yes
O1 Y1 O2 78.8(9) . . yes
F10 Y1 F11 85.4(9) 1_655 1_655 yes
F1 Y1 F10 76.4(5) 3_654 1_655 yes
F2 Y1 F10 129.3(10) 3_654 1_655 yes
F10 Y1 F11 71.7(10) 1_655 3_654 yes
F1 Y1 F11 160.9(8) 3_654 1_655 yes
F2 Y1 F11 109.4(12) 3_654 1_655 yes
F11 Y1 F11 71.7(10) 1_655 3_654 yes
F1 Y1 F2 78.9(9) 3_654 3_654 yes
F1 Y1 F11 96.9(10) 3_654 3_654 yes
F2 Y1 F11 68.3(9) 3_654 3_654 yes
F2 Y2 F3 70.4(14) . . yes
F2 Y2 F11 77.0(11) . . yes
F2 Y2 F12 154.9(11) . 1_455 yes
Y2 Y2 F2 94.7(7) 3_654 . yes
F2 Y2 F2 80.9(11) . 3_654 yes
F2 Y2 F3 121.5(10) . 3_654 yes
Y2 Y2 F2 34.7(9) 3_655 . yes
F2 Y2 F12 89.6(10) . 3_655 yes
F3 Y2 F11 132.0(11) . . yes
F3 Y2 F12 124.2(14) . 1_455 yes
Y2 Y2 F3 88.4(7) 3_654 . yes
F2 Y2 F3 112.0(11) 3_654 . yes
F3 Y2 F3 79.1(12) . 3_654 yes
Y2 Y2 F3 38.4(11) 3_655 . yes
F3 Y2 F12 75.5(10) . 3_655 yes
F11 Y2 F12 78.7(11) . 1_455 yes
Y2 Y2 F11 129.2(8) 3_654 . yes
F2 Y2 F11 96.0(12) 3_654 . yes
F3 Y2 F11 148.9(11) 3_654 . yes
Y2 Y2 F11 97.9(7) 3_655 . yes
F11 Y2 F12 70.0(12) . 3_655 yes
O2 Y2 O3 70.4(14) . . yes
O2 Y2 O11 77.0(11) . . yes
Y2 Y2 O2 94.7(7) 3_654 . yes
Y2 Y2 O2 34.7(9) 3_655 . yes
O3 Y2 O11 132.0(11) . . yes
Y2 Y2 O3 88.4(7) 3_654 . yes
Y2 Y2 O3 38.4(11) 3_655 . yes
Y2 Y2 O11 129.2(8) 3_654 . yes
Y2 Y2 O11 97.9(7) 3_655 . yes
Y2 Y2 F12 105.3(7) 3_654 1_455 yes
F2 Y2 F12 107.7(10) 3_654 1_455 yes
F3 Y2 F12 83.1(10) 3_654 1_455 yes
Y2 Y2 F12 146.5(8) 3_655 1_455 yes
F12 Y2 F12 76.5(9) 1_455 3_655 yes
Y2 Y2 F2 33.7(9) 3_654 3_654 yes
Y2 Y2 F3 34.7(10) 3_654 3_654 yes
Y2 Y2 Y2 102.49(14) 3_654 3_655 yes
Y2 Y2 F12 160.8(9) 3_654 3_655 yes
F2 Y2 F3 66.0(14) 3_654 3_654 yes
Y2 Y2 F2 105.8(7) 3_655 3_654 yes
F2 Y2 F12 164.6(13) 3_654 3_655 yes
Y2 Y2 F3 111.1(7) 3_655 3_654 yes
F3 Y2 F12 129.4(14) 3_654 3_655 yes
Y2 Y2 F12 71.1(6) 3_655 3_655 yes
F3 Y3 F4 84.3(14) . . yes
F3 Y3 F12 74.8(12) . . yes
F3 Y3 F14 148.9(12) . . yes
F3 Y3 F13 102.5(10) . 1_655 yes
F3 Y3 F3 72.8(11) . 3_654 yes
F3 Y3 F4 119.3(10) . 3_654 yes
F3 Y3 F13 141.9(13) . 3_654 yes
F4 Y3 F12 151.0(12) . . yes
F4 Y3 F14 68.0(11) . . yes
F4 Y3 F13 93.2(10) . 1_655 yes
F3 Y3 F4 124.0(9) 3_654 . yes
F4 Y3 F4 73.9(11) . 3_654 yes
F4 Y3 F13 133.1(13) . 3_654 yes
F12 Y3 F14 124.4(9) . . yes
F12 Y3 F13 72.5(9) . 1_655 yes
F3 Y3 F12 68.7(10) 3_654 . yes
F4 Y3 F12 134.0(11) 3_654 . yes
F12 Y3 F13 71.9(10) . 3_654 yes
F13 Y3 F14 66.7(9) 1_655 . yes
F3 Y3 F14 134.5(11) 3_654 . yes
F4 Y3 F14 67.5(10) 3_654 . yes
F13 Y3 F14 68.3(10) 3_654 . yes
O3 Y3 O4 84.3(14) . . yes
O3 Y3 O12 74.8(12) . . yes
O3 Y3 O14 148.9(12) . . yes
O4 Y3 O12 151.0(12) . . yes
O4 Y3 O14 68.0(11) . . yes
O12 Y3 O14 124.4(9) . . yes
F3 Y3 F13 140.8(11) 3_654 1_655 yes
F4 Y3 F13 134.0(11) 3_654 1_655 yes
F13 Y3 F13 84.7(11) 1_655 3_654 yes
F3 Y3 F4 74.5(13) 3_654 3_654 yes
F3 Y3 F13 78.3(10) 3_654 3_654 yes
F4 Y3 F13 74.5(10) 3_654 3_654 yes
F4 Y4 F5 70.5(15) . . yes
F4 Y4 F13 68.7(12) . . yes
F4 Y4 F15 132.0(12) . . yes
F4 Y4 F14 136.9(14) . 1_455 yes
F4 Y4 F4 79.5(12) . 3_654 yes
F4 Y4 F5 113.1(10) . 3_654 yes
F4 Y4 F14 78.5(10) . 3_655 yes
F5 Y4 F13 133.0(12) . . yes
F5 Y4 F15 70.8(11) . . yes
F5 Y4 F14 144.4(13) . 1_455 yes
F4 Y4 F5 118.8(10) 3_654 . yes
F5 Y4 F5 75.4(10) . 3_654 yes
F5 Y4 F14 84.0(10) . 3_655 yes
F13 Y4 F15 124.9(9) . . yes
F13 Y4 F14 68.3(12) . 1_455 yes
F4 Y4 F13 75.0(13) 3_654 . yes
F5 Y4 F13 143.0(12) 3_654 . yes
F13 Y4 F14 66.2(11) . 3_655 yes
F14 Y4 F15 73.6(11) 1_455 . yes
F4 Y4 F15 145.5(12) 3_654 . yes
F5 Y4 F15 82.9(12) 3_654 . yes
F14 Y4 F15 70.2(11) 3_655 . yes
O4 Y4 O5 70.5(15) . . yes
O4 Y4 O13 68.7(12) . . yes
O4 Y4 O15 132.0(12) . . yes
O5 Y4 O13 133.0(12) . . yes
O5 Y4 O15 70.8(11) . . yes
O13 Y4 O15 124.9(9) . . yes
F4 Y4 F14 92.4(10) 3_654 1_455 yes
F5 Y4 F14 102.9(10) 3_654 1_455 yes
F14 Y4 F14 81.7(9) 1_455 3_655 yes
F4 Y4 F5 69.4(15) 3_654 3_654 yes
F4 Y4 F14 140.2(15) 3_654 3_655 yes
F5 Y4 F14 150.3(14) 3_654 3_655 yes
F5 Y5 F6 83.2(13) . . yes
F5 Y5 F16 159.7(11) . . yes
F5 Y5 F15 84.6(10) . 1_655 yes
F5 Y5 F5 74.8(11) . 3_654 yes
F5 Y5 F6 123.9(9) . 3_654 yes
F5 Y5 F15 122.1(14) . 3_654 yes
F6 Y5 F16 85.3(11) . . yes
F6 Y5 F15 114.1(11) . 1_655 yes
F5 Y5 F6 117.3(10) 3_654 . yes
F6 Y5 F6 69.6(10) . 3_654 yes
F6 Y5 F15 154.0(12) . 3_654 yes
F15 Y5 F16 84.9(11) 1_655 . yes
F5 Y5 F16 125.5(10) 3_654 . yes
F6 Y5 F16 66.7(10) 3_654 . yes
F15 Y5 F16 72.0(12) 3_654 . yes
O5 Y5 O6 83.2(13) . . yes
O5 Y5 O16 159.7(11) . . yes
O6 Y5 O16 85.3(11) . . yes
F5 Y5 F15 121.0(13) 3_654 1_655 yes
F6 Y5 F15 151.2(11) 3_654 1_655 yes
F15 Y5 F15 77.2(10) 1_655 3_654 yes
F5 Y5 F6 75.9(12) 3_654 3_654 yes
F5 Y5 F15 69.3(9) 3_654 3_654 yes
F6 Y5 F15 89.3(10) 3_654 3_654 yes
F6 Y6 F7 73.5(13) . . yes
F6 Y6 F17 120.7(11) . . yes
F6 Y6 F16 115.7(13) . 1_455 yes
F6 Y6 F17 171.5(11) . 3_554 yes
F6 Y6 F6 79.1(11) . 3_654 yes
F6 Y6 F7 113.2(10) . 3_654 yes
F6 Y6 F16 71.0(10) . 3_655 yes
F7 Y6 F17 74.0(10) . . yes
F7 Y6 F16 159.0(10) . 1_455 yes
F7 Y6 F17 113.4(11) . 3_554 yes
F6 Y6 F7 121.7(9) 3_654 . yes
F7 Y6 F7 73.9(11) . 3_654 yes
F7 Y6 F16 95.4(10) . 3_655 yes
F16 Y6 F17 85.4(10) 1_455 . yes
F17 Y6 F17 67.2(9) . 3_554 yes
F6 Y6 F17 159.1(10) 3_654 . yes
F7 Y6 F17 103.3(12) 3_654 . yes
F16 Y6 F17 64.4(12) 3_655 . yes
O6 Y6 O7 73.5(13) . . yes
O6 Y6 O17 120.7(11) . . yes
O7 Y6 O17 74.0(10) . . yes
F16 Y6 F17 59.8(11) 1_455 3_554 yes
F6 Y6 F16 79.2(10) 3_654 1_455 yes
F7 Y6 F16 115.5(10) 3_654 1_455 yes
F16 Y6 F16 71.8(9) 1_455 3_655 yes
F6 Y6 F17 92.7(10) 3_654 3_554 yes
F7 Y6 F17 65.7(9) 3_654 3_554 yes
F16 Y6 F17 112.3(8) 3_655 3_554 yes
F6 Y6 F7 71.5(12) 3_654 3_654 yes
F6 Y6 F16 122.5(13) 3_654 3_655 yes
F7 Y6 F16 166.0(12) 3_654 3_655 yes
F7 Y7 F8 75.2(12) . . yes
F7 Y7 F17 73.3(10) . 1_655 yes
F7 Y7 F18 153.0(10) . 1_655 yes
F7 Y7 F7 76.6(11) . 3_654 yes
F7 Y7 F8 127.8(9) . 3_654 yes
F7 Y7 F17 111.4(12) . 3_654 yes
F7 Y7 F18 89.2(10) . 3_655 yes
F8 Y7 F17 126.9(9) . 1_655 yes
F8 Y7 F18 118.3(12) . 1_655 yes
F7 Y7 F8 108.7(9) 3_654 . yes
F8 Y7 F8 76.1(9) . 3_654 yes
F8 Y7 F17 168.7(9) . 3_654 yes
F8 Y7 F18 73.3(9) . 3_655 yes
O7 Y7 O8 75.2(12) . . yes
F17 Y7 F18 80.3(11) 1_655 1_655 yes
F7 Y7 F17 104.2(12) 3_654 1_655 yes
F8 Y7 F17 155.0(9) 3_654 1_655 yes
F17 Y7 F17 64.4(9) 1_655 3_654 yes
F17 Y7 F18 64.7(11) 1_655 3_655 yes
F7 Y7 F18 116.1(10) 3_654 1_655 yes
F8 Y7 F18 79.1(10) 3_654 1_655 yes
F17 Y7 F18 60.0(11) 3_654 1_655 yes
F18 Y7 F18 74.2(9) 1_655 3_655 yes
F7 Y7 F8 72.7(12) 3_654 3_654 yes
F7 Y7 F17 65.4(8) 3_654 3_654 yes
F7 Y7 F18 164.3(12) 3_654 3_655 yes
F8 Y7 F17 92.7(9) 3_654 3_654 yes
F8 Y7 F18 122.2(12) 3_654 3_655 yes
F17 Y7 F18 115.1(8) 3_654 3_655 yes
Y9 Y8 F8 102.7(8) . . yes
Y9 Y8 F9 37.7(8) . . yes
Y9 Y8 F18 168.3(7) . . yes
Y9 Y8 O8 102.7(8) . . yes
Y9 Y8 O9 37.7(8) . . yes
Y9 Y8 O18 168.3(7) . . yes
Y9 Y8 F19 110.5(9) . 1_455 yes
Y8 Y8 Y9 70.3(2) 3_654 . yes
Y9 Y8 F8 97.9(7) . 3_654 yes
Y9 Y8 F9 38.4(8) . 3_654 yes
Y9 Y8 F19 99.9(9) . 3_654 yes
Y8 Y8 Y9 62.4(2) 3_655 . yes
F8 Y8 F9 81.7(15) . . yes
F8 Y8 F18 79.5(11) . . yes
F8 Y8 F19 107.1(10) . 1_455 yes
Y8 Y8 F8 104.5(6) 3_654 . yes
F8 Y8 F8 75.1(10) . 3_654 yes
F8 Y8 F9 121.9(10) . 3_654 yes
F8 Y8 F19 152.6(13) . 3_654 yes
Y8 Y8 F8 42.9(8) 3_655 . yes
F9 Y8 F18 152.8(12) . . yes
F9 Y8 F19 87.5(10) . 1_455 yes
Y8 Y8 F9 105.8(6) 3_654 . yes
F8 Y8 F9 122.2(9) 3_654 . yes
F9 Y8 F9 76.1(12) . 3_654 yes
F9 Y8 F19 125.6(15) . 3_654 yes
Y8 Y8 F9 40.1(12) 3_655 . yes
F18 Y8 F19 79.4(11) . 1_455 yes
Y8 Y8 F18 97.9(7) 3_654 . yes
F8 Y8 F18 71.3(9) 3_654 . yes
F9 Y8 F18 130.8(11) 3_654 . yes
F18 Y8 F19 75.3(11) . 3_654 yes
Y8 Y8 F18 121.9(8) 3_655 . yes
O8 Y8 O9 81.7(15) . . yes
O8 Y8 O18 79.5(11) . . yes
Y8 Y8 O8 104.5(6) 3_654 . yes
Y8 Y8 O8 42.9(8) 3_655 . yes
O9 Y8 O18 152.8(12) . . yes
Y8 Y8 O9 105.8(6) 3_654 . yes
Y8 Y8 O9 40.1(12) 3_655 . yes
Y8 Y8 O18 97.9(7) 3_654 . yes
Y8 Y8 O18 121.9(8) 3_655 . yes
Y8 Y8 F19 147.2(8) 3_654 1_455 yes
F8 Y8 F19 149.8(10) 3_654 1_455 yes
F9 Y8 F19 124.4(14) 3_654 1_455 yes
F19 Y8 F19 78.9(9) 1_455 3_654 yes
Y8 Y8 F19 106.7(7) 3_655 1_455 yes
Y8 Y8 F8 36.7(8) 3_654 3_654 yes
Y8 Y8 F9 37.5(11) 3_654 3_654 yes
Y8 Y8 F19 68.9(6) 3_654 3_654 yes
Y8 Y8 Y8 102.35(14) 3_654 3_655 yes
F8 Y8 F9 73.1(14) 3_654 3_654 yes
F8 Y8 F19 86.5(10) 3_654 3_654 yes
Y8 Y8 F8 95.2(5) 3_655 3_654 yes
F9 Y8 F19 69.7(9) 3_654 3_654 yes
Y8 Y8 F9 93.9(6) 3_655 3_654 yes
Y8 Y8 F19 162.3(9) 3_655 3_654 yes
Y8 Y9 F9 37.1(9) . . yes
Y8 Y9 F19 68.2(6) . . yes
Y8 Y9 O9 37.1(9) . . yes
Y8 Y9 O19 68.2(6) . . yes
Y8 Y9 F20 126.1(4) . 1_655 yes
Y8 Y9 F9 40.5(9) . 3_654 yes
Y8 Y9 F20 110.4(5) . 3_655 yes
Y8 Y9 F9 97.7(11) . 6_654 yes
Y8 Y9 Y8 99.98(18) . 8_555 yes
Y8 Y9 F9 95.4(11) . 8_555 yes
Y8 Y9 F19 164.5(7) . 8_555 yes
F9 Y9 F19 69.1(13) . . yes
F9 Y9 F20 137.9(12) . 1_655 yes
F9 Y9 F9 77.6(12) . 3_654 yes
F9 Y9 F20 78.0(9) . 3_655 yes
F9 Y9 F9 117.7(11) . 6_654 yes
Y8 Y9 F9 95.4(11) 8_555 . yes
F9 Y9 F9 71.2(17) . 8_555 yes
F9 Y9 F19 131.2(13) . 8_555 yes
F19 Y9 F20 69.2(7) . 1_655 yes
F9 Y9 F19 79.9(14) 3_654 . yes
F19 Y9 F20 67.1(8) . 3_655 yes
F9 Y9 F19 147.3(13) 6_654 . yes
Y8 Y9 F19 164.5(7) 8_555 . yes
F9 Y9 F19 131.2(13) 8_555 . yes
F19 Y9 F19 121.4(10) . 8_555 yes
O9 Y9 O19 69.1(13) . . yes
Y8 Y9 O9 95.4(11) 8_555 . yes
Y8 Y9 O19 164.5(7) 8_555 . yes
F9 Y9 F20 100.7(11) 3_654 1_655 yes
F20 Y9 F20 80.8(13) 1_655 3_655 yes
F9 Y9 F20 100.7(11) 6_654 1_655 yes
Y8 Y9 F20 126.1(4) 8_555 1_655 yes
F9 Y9 F20 137.9(12) 8_555 1_655 yes
F19 Y9 F20 69.2(7) 8_555 1_655 yes
F9 Y9 F20 144.1(12) 3_654 3_655 yes
F9 Y9 F9 71.3(17) 3_654 6_654 yes
Y8 Y9 F9 97.7(11) 8_555 3_654 yes
F9 Y9 F9 117.7(11) 3_654 8_555 yes
F9 Y9 F19 147.3(14) 3_654 8_555 yes
F9 Y9 F20 144.1(12) 6_654 3_655 yes
Y8 Y9 F20 110.4(5) 8_555 3_655 yes
F9 Y9 F20 78.0(9) 8_555 3_655 yes
F19 Y9 F20 67.1(8) 8_555 3_655 yes
Y8 Y9 F9 40.5(9) 8_555 6_654 yes
F9 Y9 F9 77.6(12) 6_654 8_555 yes
F9 Y9 F19 79.9(13) 6_654 8_555 yes
Y8 Y9 F9 37.1(9) 8_555 8_555 yes
Y8 Y9 F19 68.2(6) 8_555 8_555 yes
F9 Y9 F19 69.1(12) 8_555 8_555 yes
Y1 F1 Y1 106.4(15) . 2_655 yes
Y1 F1 Y1 103.7(2) . 3_655 yes
Y1 F1 Y1 119.02(15) . 4_555 yes
Y1 F1 Y1 119.02(15) 2_655 3_655 yes
Y1 F1 Y1 103.7(2) 2_655 4_555 yes
Y1 F1 Y1 106.0(16) 3_655 4_555 yes
Y1 F2 Y2 104.6(9) . . yes
Y1 F2 Y1 98.3(14) . 3_655 yes
Y1 F2 Y2 127.5(12) . 3_655 yes
Y1 F2 Y2 110.2(11) 3_655 . yes
Y2 F2 Y2 111.7(17) . 3_655 yes
Y1 F2 Y2 103.2(9) 3_655 3_655 yes
Y2 F3 Y3 111.0(12) . . yes
Y2 F3 Y2 106.9(19) . 3_655 yes
Y2 F3 Y3 104.9(9) . 3_655 yes
Y2 F3 Y3 133.1(11) 3_655 . yes
Y3 F3 Y3 99.2(18) . 3_655 yes
Y2 F3 Y3 96.6(10) 3_655 3_655 yes
Y3 F4 Y4 106.3(12) . . yes
Y3 F4 Y3 99.3(17) . 3_655 yes
Y3 F4 Y4 135.7(11) . 3_655 yes
Y3 F4 Y4 100.7(8) 3_655 . yes
Y4 F4 Y4 108.8(19) . 3_655 yes
Y3 F4 Y4 99.8(11) 3_655 3_655 yes
Y4 F5 Y5 108.7(9) . . yes
Y4 F5 Y4 104.6(18) . 3_655 yes
Y4 F5 Y5 106.6(9) . 3_655 yes
Y4 F5 Y5 130.0(10) 3_655 . yes
Y5 F5 Y5 103.8(19) . 3_655 yes
Y4 F5 Y5 101.1(9) 3_655 3_655 yes
Y5 F6 Y6 112.2(12) . . yes
Y5 F6 Y5 96.5(13) . 3_655 yes
Y5 F6 Y6 124.1(12) . 3_655 yes
Y5 F6 Y6 111.8(11) 3_655 . yes
Y6 F6 Y6 111.4(17) . 3_655 yes
Y5 F6 Y6 98.2(10) 3_655 3_655 yes
Y6 F7 Y7 104.5(11) . . yes
Y6 F7 Y6 102.6(15) . 3_655 yes
Y6 F7 Y7 117.4(9) . 3_655 yes
Y6 F7 Y7 120.9(10) 3_655 . yes
Y7 F7 Y7 107.2(16) . 3_655 yes
Y6 F7 Y7 104.9(11) 3_655 3_655 yes
Y7 F8 Y8 109.8(10) . . yes
Y7 F8 Y7 103.4(14) . 3_655 yes
Y7 F8 Y8 106.2(9) . 3_655 yes
Y7 F8 Y8 134.8(10) 3_655 . yes
Y8 F8 Y8 100.4(15) . 3_655 yes
Y7 F8 Y8 98.8(8) 3_655 3_655 yes
Y8 F9 Y9 105.2(9) . . yes
Y8 F9 Y8 102(2) . 3_655 yes
Y8 F9 Y9 133.0(11) . 3_655 yes
Y8 F9 Y9 106.4(9) 3_655 . yes
Y9 F9 Y9 106(2) . 3_655 yes
Y8 F9 Y9 101.0(9) 3_655 3_655 yes
Y1 F10 Y1 143.0(16) 1_455 2_655 yes
Y1 F11 Y2 132.6(13) 1_455 . yes
Y1 F11 Y2 102.6(9) 3_655 . yes
Y1 F11 Y1 120.4(15) 1_455 3_655 yes
Y2 F12 Y3 127.6(14) 1_655 . yes
Y2 F12 Y3 101.0(10) 3_654 . yes
Y2 F12 Y2 129.5(15) 1_655 3_654 yes
Y3 F13 Y4 109.5(11) 1_455 . yes
Y3 F13 Y4 95.2(10) 3_655 . yes
Y3 F13 Y3 134.9(15) 1_455 3_655 yes
Y3 F14 Y4 115.5(14) . 1_655 yes
Y3 F14 Y4 92.3(10) . 3_654 yes
Y4 F14 Y4 134.6(13) 1_655 3_654 yes
Y4 F15 Y5 127.7(14) . 1_455 yes
Y4 F15 Y5 102.6(10) . 3_655 yes
Y5 F15 Y5 129.0(15) 1_455 3_655 yes
Y5 F16 Y6 130.4(13) . 1_655 yes
Y5 F16 Y6 106.7(9) . 3_654 yes
Y6 F16 Y6 120.7(15) 1_655 3_654 yes
Y6 F17 Y7 129.6(13) . 1_455 yes
Y6 F17 Y6 114.3(15) . 3_555 yes
Y6 F17 Y7 102.6(8) . 3_655 yes
Y6 F17 Y7 99.6(8) 3_555 1_455 yes
Y7 F17 Y7 108.1(14) 1_455 3_655 yes
Y6 F17 Y7 98.7(9) 3_555 3_655 yes
Y7 F18 Y8 132.2(14) 1_455 . yes
Y7 F18 Y8 103.0(10) 3_654 . yes
Y7 F18 Y7 124.8(15) 1_455 3_654 yes
Y8 F19 Y9 122.3(13) 1_655 . yes
Y8 F19 Y9 102.0(11) 3_655 . yes
Y8 F19 Y8 131.2(14) 1_655 3_655 yes
Y9 F20 Y9 132.0(17) 1_455 3_654 yes
Y1 O1 Y1 106.4(15) . 2_655 yes
Y1 O1 Y1 103.7(2) . 3_655 yes
Y1 O1 Y1 119.02(15) . 4_555 yes
Y1 O1 Y1 119.02(15) 2_655 3_655 yes
Y1 O1 Y1 103.7(2) 2_655 4_555 yes
Y1 O1 Y1 106.0(16) 3_655 4_555 yes
Y1 O2 Y2 104.6(9) . . yes
Y1 O2 Y1 98.3(14) . 3_655 yes
Y1 O2 Y2 127.5(12) . 3_655 yes
Y1 O2 Y2 110.2(11) 3_655 . yes
Y2 O2 Y2 111.7(17) . 3_655 yes
Y1 O2 Y2 103.2(9) 3_655 3_655 yes
Y2 O3 Y3 111.0(12) . . yes
Y2 O3 Y2 106.9(19) . 3_655 yes
Y2 O3 Y3 104.9(9) . 3_655 yes
Y2 O3 Y3 133.1(11) 3_655 . yes
Y3 O3 Y3 99.2(18) . 3_655 yes
Y2 O3 Y3 96.6(10) 3_655 3_655 yes
Y3 O4 Y4 106.3(12) . . yes
Y3 O4 Y3 99.3(17) . 3_655 yes
Y3 O4 Y4 135.7(11) . 3_655 yes
Y3 O4 Y4 100.7(8) 3_655 . yes
Y4 O4 Y4 108.8(19) . 3_655 yes
Y3 O4 Y4 99.8(11) 3_655 3_655 yes
Y4 O5 Y5 108.7(9) . . yes
Y4 O5 Y4 104.6(18) . 3_655 yes
Y4 O5 Y5 106.6(9) . 3_655 yes
Y4 O5 Y5 130.0(10) 3_655 . yes
Y5 O5 Y5 103.8(19) . 3_655 yes
Y4 O5 Y5 101.1(9) 3_655 3_655 yes
Y5 O6 Y6 112.2(12) . . yes
Y5 O6 Y5 96.5(13) . 3_655 yes
Y5 O6 Y6 124.1(12) . 3_655 yes
Y5 O6 Y6 111.8(11) 3_655 . yes
Y6 O6 Y6 111.4(17) . 3_655 yes
Y5 O6 Y6 98.2(10) 3_655 3_655 yes
Y6 O7 Y7 104.5(11) . . yes
Y6 O7 Y6 102.6(15) . 3_655 yes
Y6 O7 Y7 117.4(9) . 3_655 yes
Y6 O7 Y7 120.9(10) 3_655 . yes
Y7 O7 Y7 107.2(16) . 3_655 yes
Y6 O7 Y7 104.9(11) 3_655 3_655 yes
Y7 O8 Y8 109.8(10) . . yes
Y7 O8 Y7 103.4(14) . 3_655 yes
Y7 O8 Y8 106.2(9) . 3_655 yes
Y7 O8 Y8 134.8(10) 3_655 . yes
Y8 O8 Y8 100.4(15) . 3_655 yes
Y7 O8 Y8 98.8(8) 3_655 3_655 yes
Y8 O9 Y9 105.2(9) . . yes
Y8 O9 Y8 102(2) . 3_655 yes
Y8 O9 Y9 133.0(11) . 3_655 yes
Y8 O9 Y9 106.4(9) 3_655 . yes
Y9 O9 Y9 106(2) . 3_655 yes
Y8 O9 Y9 101.0(9) 3_655 3_655 yes
Y1 O10 Y1 143.0(16) 1_455 2_655 yes
Y1 O11 Y2 132.6(13) 1_455 . yes
Y1 O11 Y2 102.6(9) 3_655 . yes
Y1 O11 Y1 120.4(15) 1_455 3_655 yes
Y2 O12 Y3 127.6(14) 1_655 . yes
Y2 O12 Y3 101.0(10) 3_654 . yes
Y2 O12 Y2 129.5(15) 1_655 3_654 yes
Y3 O13 Y4 109.5(11) 1_455 . yes
Y3 O13 Y4 95.2(10) 3_655 . yes
Y3 O13 Y3 134.9(15) 1_455 3_655 yes
Y3 O14 Y4 115.5(14) . 1_655 yes
Y3 O14 Y4 92.3(10) . 3_654 yes
Y4 O14 Y4 134.6(13) 1_655 3_654 yes
Y4 O15 Y5 127.7(14) . 1_455 yes
Y4 O15 Y5 102.6(10) . 3_655 yes
Y5 O15 Y5 129.0(15) 1_455 3_655 yes
Y5 O16 Y6 130.4(13) . 1_655 yes
Y5 O16 Y6 106.7(9) . 3_654 yes
Y6 O16 Y6 120.7(15) 1_655 3_654 yes
Y6 O17 Y7 129.6(13) . 1_455 yes
Y6 O17 Y6 114.3(15) . 3_555 yes
Y6 O17 Y7 102.6(8) . 3_655 yes
Y6 O17 Y7 99.6(8) 3_555 1_455 yes
Y7 O17 Y7 108.1(14) 1_455 3_655 yes
Y6 O17 Y7 98.7(9) 3_555 3_655 yes
Y7 O18 Y8 132.2(14) 1_455 . yes
Y7 O18 Y8 103.0(10) 3_654 . yes
Y7 O18 Y7 124.8(15) 1_455 3_654 yes
Y8 O19 Y9 122.3(13) 1_655 . yes
Y8 O19 Y9 102.0(11) 3_655 . yes
Y8 O19 Y8 131.2(14) 1_655 3_655 yes
Y9 O20 Y9 132.0(17) 1_455 3_654 yes

loop_
_geom_bond_atom_site_label_1
_geom_bond_atom_site_label_2
_geom_bond_distance
_geom_bond_site_symmetry_2
_geom_bond_publ_flag
Y1 F1 2.30(2) . yes
Y1 F2 2.40(3) . yes
Y1 O1 2.30(2) . yes
Y1 O2 2.40(3) . yes
Y1 F10 2.210(12) 1_655 yes
Y1 F11 2.29(3) 1_655 yes
Y1 F1 2.31(2) 3_654 yes
Y1 F2 2.39(3) 3_654 yes
Y1 F11 2.47(3) 3_654 yes
Y2 F2 2.12(3) . yes
Y2 F3 2.11(3) . yes
Y2 F11 2.27(3) . yes
Y2 O2 2.12(3) . yes
Y2 O3 2.11(3) . yes
Y2 O11 2.27(3) . yes
Y2 F12 2.30(2) 1_455 yes
Y2 Y2 3.545(7) 3_654 yes
Y2 F2 2.17(3) 3_654 yes
Y2 F3 2.30(3) 3_654 yes
Y2 Y2 3.545(7) 3_655 yes
Y2 F12 2.37(3) 3_655 yes
Y3 F3 2.23(4) . yes
Y3 F4 2.25(4) . yes
Y3 F12 2.37(3) . yes
Y3 F14 2.70(4) . yes
Y3 O3 2.23(4) . yes
Y3 O4 2.25(4) . yes
Y3 O12 2.37(3) . yes
Y3 O14 2.70(4) . yes
Y3 F13 2.33(3) 1_655 yes
Y3 F3 2.49(4) 3_654 yes
Y3 F4 2.48(4) 3_654 yes
Y3 F13 2.17(3) 3_654 yes
Y4 F4 2.24(3) . yes
Y4 F5 2.25(3) . yes
Y4 F13 2.72(3) . yes
Y4 F15 2.39(3) . yes
Y4 O4 2.24(3) . yes
Y4 O5 2.25(3) . yes
Y4 O13 2.72(3) . yes
Y4 O15 2.39(3) . yes
Y4 F14 2.17(2) 1_455 yes
Y4 F4 2.21(3) 3_654 yes
Y4 F5 2.33(3) 3_654 yes
Y4 F14 2.32(3) 3_655 yes
Y5 F5 2.22(3) . yes
Y5 F6 2.32(3) . yes
Y5 F16 2.28(3) . yes
Y5 O5 2.22(3) . yes
Y5 O6 2.32(3) . yes
Y5 O16 2.28(3) . yes
Y5 F15 2.22(3) 1_655 yes
Y5 F5 2.38(3) 3_654 yes
Y5 F6 2.53(3) 3_654 yes
Y5 F15 2.36(3) 3_654 yes
Y6 F6 2.06(3) . yes
Y6 F7 2.35(3) . yes
Y6 F17 2.26(3) . yes
Y6 O6 2.06(3) . yes
Y6 O7 2.35(3) . yes
Y6 O17 2.26(3) . yes
Y6 F16 2.33(3) 1_455 yes
Y6 F17 2.70(3) 3_554 yes
Y6 F6 2.29(3) 3_654 yes
Y6 F7 2.25(3) 3_654 yes
Y6 F16 2.47(3) 3_655 yes
Y7 F7 2.19(3) . yes
Y7 F8 2.27(3) . yes
Y7 O7 2.19(3) . yes
Y7 O8 2.27(3) . yes
Y7 F17 2.35(3) 1_655 yes
Y7 F18 2.26(3) 1_655 yes
Y7 F7 2.28(3) 3_654 yes
Y7 F8 2.31(3) 3_654 yes
Y7 F17 2.79(3) 3_654 yes
Y7 F18 2.45(3) 3_655 yes
Y8 Y9 3.535(7) . yes
Y8 F8 2.16(3) . yes
Y8 F9 2.21(4) . yes
Y8 F18 2.38(3) . yes
Y8 O8 2.16(3) . yes
Y8 O9 2.21(4) . yes
Y8 O18 2.38(3) . yes
Y8 F19 2.34(2) 1_455 yes
Y8 Y8 3.549(7) 3_654 yes
Y8 F8 2.46(3) 3_654 yes
Y8 F9 2.34(4) 3_654 yes
Y8 F19 2.30(3) 3_654 yes
Y8 Y8 3.549(7) 3_655 yes
Y9 F9 2.24(4) . yes
Y9 F19 2.42(3) . yes
Y9 O9 2.24(4) . yes
Y9 O19 2.42(3) . yes
Y9 F20 2.19(3) 1_655 yes
Y9 F9 2.24(4) 3_654 yes
Y9 F20 2.38(4) 3_655 yes
Y9 F9 2.24(4) 6_654 yes
Y9 F9 2.24(4) 8_555 yes
Y9 F19 2.42(3) 8_555 yes

loop_
_geom_torsion_atom_site_label_1
_geom_torsion_atom_site_label_2
_geom_torsion_atom_site_label_3
_geom_torsion_atom_site_label_4
_geom_torsion
_geom_torsion_site_symmetry_1
_geom_torsion_site_symmetry_3
_geom_torsion_site_symmetry_4
_geom_torsion_publ_flag
F2 Y1 F1 Y1 130.8(6) . . 2_655 no
F2 Y1 F1 Y1 4.5(9) . . 3_655 no
F2 Y1 F1 Y1 -112.8(14) . . 4_555 no
F1 Y1 F2 Y2 -117.8(13) . . . no
F1 Y1 F2 Y1 -4.3(8) . . 3_655 no
F1 Y1 F2 Y2 109.4(18) . . 3_655 no
F10 Y1 F2 Y2 156.8(14) 1_655 . . no
F11 Y1 F2 Y2 122.2(15) 1_655 . . no
F11 Y1 F2 Y1 -124.3(12) 1_655 . 3_655 no
F11 Y1 F2 Y2 -10.6(17) 1_655 . 3_655 no
F1 Y1 F2 Y2 -56.3(17) 3_654 . . no
F2 Y1 F2 Y2 5.0(12) 3_654 . . no
F2 Y1 F2 Y1 118.5(12) 3_654 . 3_655 no
F2 Y1 F2 Y2 -128(2) 3_654 . 3_655 no
F11 Y1 F2 Y2 60.1(14) 3_654 . . no
F11 Y1 F2 Y1 173.6(8) 3_654 . 3_655 no
F11 Y1 F2 Y2 -72.7(18) 3_654 . 3_655 no
F2 Y1 F11 Y2 -104(2) . 1_655 1_655 no
F1 Y1 F2 Y2 61.8(15) . 3_654 . no
F2 Y1 F2 Y2 -4.9(11) . 3_654 . no
F2 Y1 F2 Y1 -136.6(12) . 3_654 3_654 no
F2 Y1 F2 Y2 114.5(15) . 3_654 3_654 no
F11 Y1 F2 Y2 -70.4(13) 1_655 3_654 . no
F11 Y1 F2 Y2 -130.5(15) 3_654 3_654 . no
F2 Y1 F11 Y2 -46.6(13) . 3_654 3_654 no
F3 Y2 F2 Y1 -122.6(14) . . . no
F3 Y2 F2 Y1 132.7(14) . . 3_655 no
F3 Y2 F2 Y2 18.6(11) . . 3_655 no
F11 Y2 F2 Y1 93.1(14) . . . no
F11 Y2 F2 Y1 -11.6(12) . . 3_655 no
F11 Y2 F2 Y2 -125.6(14) . . 3_655 no
F12 Y2 F2 Y1 107(3) 1_455 . . no
F12 Y2 F2 Y1 3(4) 1_455 . 3_655 no
F12 Y2 F2 Y2 -112(3) 1_455 . 3_655 no
Y2 Y2 F2 Y1 -36.1(11) 3_654 . . no
Y2 Y2 F2 Y1 -140.8(10) 3_654 . 3_655 no
Y2 Y2 F2 Y2 105.2(10) 3_654 . 3_655 no
F2 Y2 F2 Y1 -5.3(12) 3_654 . . no
F2 Y2 F2 Y1 -110.0(15) 3_654 . 3_655 no
F2 Y2 F2 Y2 136.0(14) 3_654 . 3_655 no
F3 Y2 F2 Y1 -59.6(19) 3_654 . . no
F3 Y2 F2 Y1 -164.3(13) 3_654 . 3_655 no
F3 Y2 F2 Y2 81.6(16) 3_654 . 3_655 no
Y2 Y2 F2 Y1 -141.2(19) 3_655 . . no
Y2 Y2 F2 Y1 114.1(16) 3_655 . 3_655 no
F12 Y2 F2 Y1 162.6(13) 3_655 . . no
F12 Y2 F2 Y1 57.9(13) 3_655 . 3_655 no
F12 Y2 F2 Y2 -56.1(13) 3_655 . 3_655 no
F2 Y2 F3 Y3 134.9(16) . . . no
F2 Y2 F3 Y2 -17.0(10) . . 3_655 no
F2 Y2 F3 Y3 -118.8(15) . . 3_655 no
F11 Y2 F3 Y3 -175.1(12) . . . no
F11 Y2 F3 Y2 33(2) . . 3_655 no
F11 Y2 F3 Y3 -69(2) . . 3_655 no
F12 Y2 F3 Y3 -68.2(17) 1_455 . . no
F12 Y2 F3 Y2 139.9(12) 1_455 . 3_655 no
F12 Y2 F3 Y3 38.1(18) 1_455 . 3_655 no
Y2 Y2 F3 Y3 39.3(13) 3_654 . . no
Y2 Y2 F3 Y2 -112.6(10) 3_654 . 3_655 no
Y2 Y2 F3 Y3 145.6(12) 3_654 . 3_655 no
F2 Y2 F3 Y3 64.0(19) 3_654 . . no
F2 Y2 F3 Y2 -88.0(13) 3_654 . 3_655 no
F2 Y2 F3 Y3 170.2(12) 3_654 . 3_655 no
F3 Y2 F3 Y3 5.6(15) 3_654 . . no
F3 Y2 F3 Y2 -146.3(14) 3_654 . 3_655 no
F3 Y2 F3 Y3 111.9(16) 3_654 . 3_655 no
Y2 Y2 F3 Y3 152(2) 3_655 . . no
Y2 Y2 F3 Y3 -101.9(14) 3_655 . 3_655 no
F12 Y2 F3 Y3 -130.3(18) 3_655 . . no
F12 Y2 F3 Y2 77.8(12) 3_655 . 3_655 no
F12 Y2 F3 Y3 -24.0(13) 3_655 . 3_655 no
F2 Y2 F11 Y1 -145(2) . . 1_455 no
F2 Y2 F11 Y1 10.8(11) . . 3_655 no
F3 Y2 F11 Y1 167.6(17) . . 1_455 no
F3 Y2 F11 Y1 -37(2) . . 3_655 no
F12 Y2 F11 Y1 41.3(18) 1_455 . 1_455 no
F12 Y2 F11 Y1 -163.2(13) 1_455 . 3_655 no
Y2 Y2 F11 Y1 -59(2) 3_654 . 1_455 no
Y2 Y2 F11 Y1 96.2(10) 3_654 . 3_655 no
F2 Y2 F11 Y1 -66(2) 3_654 . 1_455 no
F2 Y2 F11 Y1 89.9(12) 3_654 . 3_655 no
F3 Y2 F11 Y1 -14(4) 3_654 . 1_455 no
F3 Y2 F11 Y1 141.6(19) 3_654 . 3_655 no
Y2 Y2 F11 Y1 -172.5(17) 3_655 . 1_455 no
Y2 Y2 F11 Y1 -17.1(11) 3_655 . 3_655 no
F12 Y2 F11 Y1 121(2) 3_655 . 1_455 no
F12 Y2 F11 Y1 -83.6(11) 3_655 . 3_655 no
F2 Y2 F12 Y3 105(3) . 1_455 1_455 no
F2 Y2 F12 Y2 -93(3) . 1_455 3_554 no
F3 Y2 F12 Y3 -14(2) . 1_455 1_455 no
F3 Y2 F12 Y2 147.3(16) . 1_455 3_554 no
F11 Y2 F12 Y3 119.3(17) . 1_455 1_455 no
F11 Y2 F12 Y2 -79.2(18) . 1_455 3_554 no
F2 Y2 Y2 F12 -53.0(13) . 3_654 . no
F2 Y2 Y2 F2 65.7(16) . 3_654 3_654 no
F2 Y2 Y2 F3 -143.3(15) . 3_654 3_654 no
F2 Y2 Y2 F11 12.6(13) . 3_654 3_654 no
F3 Y2 Y2 F12 17.1(14) . 3_654 . no
F3 Y2 Y2 F2 135.8(17) . 3_654 3_654 no
F3 Y2 Y2 F3 -73.1(16) . 3_654 3_654 no
F3 Y2 Y2 F11 82.8(14) . 3_654 3_654 no
F11 Y2 Y2 F12 -130.0(13) . 3_654 . no
F11 Y2 Y2 F2 -11.3(15) . 3_654 3_654 no
F11 Y2 Y2 F3 139.7(15) . 3_654 3_654 no
F11 Y2 Y2 F11 -64.4(12) . 3_654 3_654 no
F12 Y2 Y2 F12 142.3(13) 1_455 3_654 . no
F2 Y2 Y2 F12 -118.7(16) 3_654 3_654 . no
F3 Y2 Y2 F12 90.3(15) 3_654 3_654 . no
Y2 Y2 Y2 F12 -18.8(10) 3_655 3_654 . no
F2 Y2 F2 Y1 5.3(12) . 3_654 . no
F2 Y2 F2 Y1 116.7(19) . 3_654 3_654 no
F2 Y2 F2 Y2 -113.1(14) . 3_654 3_654 no
F3 Y2 F2 Y1 69.7(17) . 3_654 . no
F3 Y2 F2 Y1 -178.9(17) . 3_654 3_654 no
F3 Y2 F2 Y2 -48.7(17) . 3_654 3_654 no
F11 Y2 F2 Y1 -70.4(12) . 3_654 . no
F11 Y2 F2 Y1 41.0(18) . 3_654 3_654 no
F11 Y2 F2 Y2 171.2(12) . 3_654 3_654 no
F12 Y2 F2 Y1 -150.4(12) 1_455 3_654 . no
Y2 Y2 F2 Y1 118.4(16) 3_654 3_654 . no
F3 Y2 F2 Y1 135.9(14) 3_654 3_654 . no
Y2 Y2 F2 Y1 29.5(12) 3_655 3_654 . no
F2 Y2 F3 Y3 -63.4(18) . 3_654 . no
F2 Y2 F3 Y2 44.4(19) . 3_654 3_654 no
F2 Y2 F3 Y3 -173(2) . 3_654 3_654 no
F3 Y2 F3 Y3 -4.7(12) . 3_654 . no
F3 Y2 F3 Y2 103.1(14) . 3_654 3_654 no
F3 Y2 F3 Y3 -114(3) . 3_654 3_654 no
F11 Y2 F3 Y3 176.3(17) . 3_654 . no
F11 Y2 F3 Y2 -76(2) . 3_654 3_654 no
F11 Y2 F3 Y3 67(4) . 3_654 3_654 no
F12 Y2 F3 Y3 122.2(13) 1_455 3_654 . no
Y2 Y2 F3 Y3 -107.8(12) 3_654 3_654 . no
F2 Y2 F3 Y3 -124.9(12) 3_654 3_654 . no
Y2 Y2 F3 Y3 -26.4(13) 3_655 3_654 . no
F12 Y2 F3 Y3 56.1(13) 3_655 3_654 . no
F2 Y2 Y2 F3 151.1(17) . 3_655 . no
F2 Y2 Y2 F2 -65.7(16) . 3_655 3_655 no
F2 Y2 Y2 F3 -135.8(17) . 3_655 3_655 no
F2 Y2 Y2 F11 11.3(15) . 3_655 3_655 no
F3 Y2 Y2 F2 -151.1(17) . 3_655 . no
F3 Y2 Y2 F2 143.3(15) . 3_655 3_655 no
F3 Y2 Y2 F3 73.1(16) . 3_655 3_655 no
F3 Y2 Y2 F11 -139.7(15) . 3_655 3_655 no
F11 Y2 Y2 F2 53.1(15) . 3_655 . no
F11 Y2 Y2 F3 -155.9(15) . 3_655 . no
F11 Y2 Y2 F2 -12.6(13) . 3_655 3_655 no
F11 Y2 Y2 F3 -82.8(14) . 3_655 3_655 no
F11 Y2 Y2 F11 64.4(12) . 3_655 3_655 no
F12 Y2 Y2 F2 134(2) 1_455 3_655 . no
F12 Y2 Y2 F3 -75(2) 1_455 3_655 . no
Y2 Y2 Y2 F2 -80.1(12) 3_654 3_655 . no
Y2 Y2 Y2 F3 70.9(12) 3_654 3_655 . no
F2 Y2 Y2 F2 -45.5(16) 3_654 3_655 . no
F2 Y2 Y2 F3 105.6(15) 3_654 3_655 . no
F3 Y2 Y2 F2 -115.3(17) 3_654 3_655 . no
F3 Y2 Y2 F3 35.7(16) 3_654 3_655 . no
F12 Y2 Y2 F2 118.7(16) 3_655 3_655 . no
F12 Y2 Y2 F3 -90.3(15) 3_655 3_655 . no
F2 Y2 F12 Y2 -100.1(19) . 3_655 3_555 no
F2 Y2 F12 Y3 94.7(13) . 3_655 3_655 no
F3 Y2 F12 Y2 -170(2) . 3_655 3_555 no
F3 Y2 F12 Y3 24.9(13) . 3_655 3_655 no
F11 Y2 F12 Y2 -23.9(16) . 3_655 3_555 no
F11 Y2 F12 Y3 171.0(13) . 3_655 3_655 no
F4 Y3 F3 Y2 122.9(15) . . . no
F4 Y3 F3 Y2 -95(2) . . 3_655 no
F4 Y3 F3 Y3 13.0(9) . . 3_655 no
F12 Y3 F3 Y2 -77.3(15) . . . no
F12 Y3 F3 Y2 65(2) . . 3_655 no
F12 Y3 F3 Y3 172.8(11) . . 3_655 no
F14 Y3 F3 Y2 149.6(13) . . . no
F14 Y3 F3 Y2 -69(3) . . 3_655 no
F14 Y3 F3 Y3 39.7(19) . . 3_655 no
F13 Y3 F3 Y2 -145.0(14) 1_655 . . no
F13 Y3 F3 Y2 -3(3) 1_655 . 3_655 no
F13 Y3 F3 Y3 105.0(10) 1_655 . 3_655 no
F3 Y3 F3 Y2 -5.3(14) 3_654 . . no
F3 Y3 F3 Y2 137(3) 3_654 . 3_655 no
F3 Y3 F3 Y3 -115.3(11) 3_654 . 3_655 no
F4 Y3 F3 Y2 55(2) 3_654 . . no
F4 Y3 F3 Y2 -163(2) 3_654 . 3_655 no
F4 Y3 F3 Y3 -54.9(15) 3_654 . 3_655 no
F13 Y3 F3 Y2 -48(2) 3_654 . . no
F13 Y3 F3 Y2 94(3) 3_654 . 3_655 no
F13 Y3 F3 Y3 -157.6(14) 3_654 . 3_655 no
F3 Y3 F4 Y4 -117.2(14) . . . no
F3 Y3 F4 Y3 -13.1(9) . . 3_655 no
F3 Y3 F4 Y4 101(3) . . 3_655 no
F12 Y3 F4 Y4 -160.7(14) . . . no
F12 Y3 F4 Y3 -57(2) . . 3_655 no
F12 Y3 F4 Y4 58(4) . . 3_655 no
F14 Y3 F4 Y4 77.3(14) . . . no
F14 Y3 F4 Y3 -178.6(11) . . 3_655 no
F14 Y3 F4 Y4 -64(2) . . 3_655 no
F13 Y3 F4 Y4 140.5(14) 1_655 . . no
F13 Y3 F4 Y3 -115.3(10) 1_655 . 3_655 no
F13 Y3 F4 Y4 -1(3) 1_655 . 3_655 no
F3 Y3 F4 Y4 -52(2) 3_654 . . no
F3 Y3 F4 Y3 51.7(17) 3_654 . 3_655 no
F3 Y3 F4 Y4 166(2) 3_654 . 3_655 no
F4 Y3 F4 Y4 5.5(13) 3_654 . . no
F4 Y3 F4 Y3 109.6(11) 3_654 . 3_655 no
F4 Y3 F4 Y4 -136(3) 3_654 . 3_655 no
F13 Y3 F4 Y4 54.8(18) 3_654 . . no
F13 Y3 F4 Y3 158.9(12) 3_654 . 3_655 no
F13 Y3 F4 Y4 -87(3) 3_654 . 3_655 no
F3 Y3 F12 Y2 -95.6(17) . . 1_655 no
F3 Y3 F12 Y2 98.9(11) . . 3_654 no
F4 Y3 F12 Y2 -50(3) . . 1_655 no
F4 Y3 F12 Y2 144.1(18) . . 3_654 no
F14 Y3 F12 Y2 57(2) . . 1_655 no
F14 Y3 F12 Y2 -108.4(11) . . 3_654 no
F13 Y3 F12 Y2 13.1(15) 1_655 . 1_655 no
F13 Y3 F12 Y2 -152.5(13) 1_655 . 3_654 no
F3 Y3 F12 Y2 -172.7(19) 3_654 . 1_655 no
F3 Y3 F12 Y2 21.7(10) 3_654 . 3_654 no
F4 Y3 F12 Y2 148.2(14) 3_654 . 1_655 no
F4 Y3 F12 Y2 -17.4(18) 3_654 . 3_654 no
F13 Y3 F12 Y2 103.1(17) 3_654 . 1_655 no
F13 Y3 F12 Y2 -62.4(11) 3_654 . 3_654 no
F3 Y3 F14 Y4 76(2) . . 1_655 no
F3 Y3 F14 Y4 -141.4(15) . . 3_654 no
F4 Y3 F14 Y4 104.5(14) . . 1_655 no
F4 Y3 F14 Y4 -112.6(11) . . 3_654 no
F12 Y3 F14 Y4 -45.6(17) . . 1_655 no
F12 Y3 F14 Y4 97.3(11) . . 3_654 no
F13 Y3 F14 Y4 0.6(12) 1_655 . 1_655 no
F13 Y3 F14 Y4 143.5(12) 1_655 . 3_654 no
F3 Y3 F14 Y4 -138.8(12) 3_654 . 1_655 no
F3 Y3 F14 Y4 4.0(15) 3_654 . 3_654 no
F4 Y3 F14 Y4 -174.6(15) 3_654 . 1_655 no
F4 Y3 F14 Y4 -31.7(9) 3_654 . 3_654 no
F13 Y3 F14 Y4 -93.0(14) 3_654 . 1_655 no
F13 Y3 F14 Y4 49.9(10) 3_654 . 3_654 no
F3 Y3 F13 Y4 -149.7(14) . 1_655 1_655 no
F4 Y3 F13 Y4 -64.9(14) . 1_655 1_655 no
F12 Y3 F13 Y4 140.9(14) . 1_655 1_655 no
F14 Y3 F13 Y4 -0.5(9) . 1_655 1_655 no
F3 Y3 F3 Y2 4.6(12) . 3_654 . no
F3 Y3 F3 Y2 -104.9(17) . 3_654 3_654 no
F3 Y3 F3 Y3 140.3(13) . 3_654 3_654 no
F4 Y3 F3 Y2 -65.9(19) . 3_654 . no
F4 Y3 F3 Y2 -175.4(14) . 3_654 3_654 no
F4 Y3 F3 Y3 69.8(16) . 3_654 3_654 no
F12 Y3 F3 Y2 84.6(13) . 3_654 . no
F12 Y3 F3 Y2 -25.0(13) . 3_654 3_654 no
F12 Y3 F3 Y3 -139.8(12) . 3_654 3_654 no
F14 Y3 F3 Y2 -157.5(9) . 3_654 . no
F14 Y3 F3 Y2 92.9(18) . 3_654 3_654 no
F14 Y3 F3 Y3 -21.9(16) . 3_654 3_654 no
F13 Y3 F3 Y2 93.4(17) 1_655 3_654 . no
F4 Y3 F3 Y2 -123.5(12) 3_654 3_654 . no
F13 Y3 F3 Y2 159.5(14) 3_654 3_654 . no
F3 Y3 F4 Y4 68.2(19) . 3_654 . no
F3 Y3 F4 Y3 -71.6(15) . 3_654 3_654 no
F3 Y3 F4 Y4 179.7(13) . 3_654 3_654 no
F4 Y3 F4 Y4 -5.4(12) . 3_654 . no
F4 Y3 F4 Y3 -145.3(13) . 3_654 3_654 no
F4 Y3 F4 Y4 106.0(16) . 3_654 3_654 no
F12 Y3 F4 Y4 165.3(11) . 3_654 . no
F12 Y3 F4 Y3 25.5(17) . 3_654 3_654 no
F12 Y3 F4 Y4 -83.2(19) . 3_654 3_654 no
F14 Y3 F4 Y4 -77.9(13) . 3_654 . no
F14 Y3 F4 Y3 142.3(12) . 3_654 3_654 no
F14 Y3 F4 Y4 33.6(11) . 3_654 3_654 no
F13 Y3 F4 Y4 -84.0(16) 1_655 3_654 . no
F3 Y3 F4 Y4 127.8(13) 3_654 3_654 . no
F13 Y3 F4 Y4 -150.4(15) 3_654 3_654 . no
F3 Y3 F13 Y4 148.6(12) . 3_654 3_654 no
F4 Y3 F13 Y4 -18.4(16) . 3_654 3_654 no
F12 Y3 F13 Y4 178.8(11) . 3_654 3_654 no
F14 Y3 F13 Y4 -40.9(8) . 3_654 3_654 no
F5 Y4 F4 Y3 -131.8(14) . . . no
F5 Y4 F4 Y3 125.1(13) . . 3_655 no
F5 Y4 F4 Y4 20.7(10) . . 3_655 no
F13 Y4 F4 Y3 71.8(15) . . . no
F13 Y4 F4 Y3 -31.3(11) . . 3_655 no
F13 Y4 F4 Y4 -135.6(14) . . 3_655 no
F15 Y4 F4 Y3 -169.8(11) . . . no
F15 Y4 F4 Y3 87.1(18) . . 3_655 no
F15 Y4 F4 Y4 -17(2) . . 3_655 no
F14 Y4 F4 Y3 76.2(17) 1_455 . . no
F14 Y4 F4 Y3 -27(2) 1_455 . 3_655 no
F14 Y4 F4 Y4 -131.2(16) 1_455 . 3_655 no
F4 Y4 F4 Y3 -6.0(14) 3_654 . . no
F4 Y4 F4 Y3 -109.1(15) 3_654 . 3_655 no
F4 Y4 F4 Y4 146.6(15) 3_654 . 3_655 no
F5 Y4 F4 Y3 -68.1(18) 3_654 . . no
F5 Y4 F4 Y3 -171.2(12) 3_654 . 3_655 no
F5 Y4 F4 Y4 84.5(14) 3_654 . 3_655 no
F14 Y4 F4 Y3 140.6(16) 3_655 . . no
F14 Y4 F4 Y3 37.5(12) 3_655 . 3_655 no
F14 Y4 F4 Y4 -66.9(13) 3_655 . 3_655 no
F4 Y4 F5 Y5 122.9(15) . . . no
F4 Y4 F5 Y4 -19.3(9) . . 3_655 no
F4 Y4 F5 Y5 -125.8(14) . . 3_655 no
F13 Y4 F5 Y5 153.6(11) . . . no
F13 Y4 F5 Y4 11.5(16) . . 3_655 no
F13 Y4 F5 Y5 -95.0(18) . . 3_655 no
F15 Y4 F5 Y5 -86.1(16) . . . no
F15 Y4 F5 Y4 131.8(11) . . 3_655 no
F15 Y4 F5 Y5 25.2(12) . . 3_655 no
F14 Y4 F5 Y5 -90.6(18) 1_455 . . no
F14 Y4 F5 Y4 127.3(18) 1_455 . 3_655 no
F14 Y4 F5 Y5 21(3) 1_455 . 3_655 no
F4 Y4 F5 Y5 57(2) 3_654 . . no
F4 Y4 F5 Y4 -84.7(14) 3_654 . 3_655 no
F4 Y4 F5 Y5 168.8(14) 3_654 . 3_655 no
F5 Y4 F5 Y5 1.3(14) 3_654 . . no
F5 Y4 F5 Y4 -140.8(13) 3_654 . 3_655 no
F5 Y4 F5 Y5 112.7(16) 3_654 . 3_655 no
F14 Y4 F5 Y5 -157.2(16) 3_655 . . no
F14 Y4 F5 Y4 60.7(11) 3_655 . 3_655 no
F14 Y4 F5 Y5 -45.9(14) 3_655 . 3_655 no
F4 Y4 F13 Y3 177.4(16) . . 1_455 no
F4 Y4 F13 Y3 35.7(10) . . 3_655 no
F5 Y4 F13 Y3 146.2(12) . . 1_455 no
F5 Y4 F13 Y3 4.6(17) . . 3_655 no
F15 Y4 F13 Y3 50.3(17) . . 1_455 no
F15 Y4 F13 Y3 -91.3(12) . . 3_655 no
F14 Y4 F13 Y3 0.6(12) 1_455 . 1_455 no
F14 Y4 F13 Y3 -141.0(13) 1_455 . 3_655 no
F4 Y4 F13 Y3 -98.3(13) 3_654 . 1_455 no
F4 Y4 F13 Y3 120.1(11) 3_654 . 3_655 no
F5 Y4 F13 Y3 -82.1(17) 3_654 . 1_455 no
F5 Y4 F13 Y3 136.2(13) 3_654 . 3_655 no
F14 Y4 F13 Y3 90.9(13) 3_655 . 1_455 no
F14 Y4 F13 Y3 -50.8(10) 3_655 . 3_655 no
F4 Y4 F15 Y5 -158.2(15) . . 1_455 no
F4 Y4 F15 Y5 13.0(19) . . 3_655 no
F5 Y4 F15 Y5 163.9(19) . . 1_455 no
F5 Y4 F15 Y5 -24.9(10) . . 3_655 no
F13 Y4 F15 Y5 -66.5(19) . . 1_455 no
F13 Y4 F15 Y5 104.7(12) . . 3_655 no
F14 Y4 F15 Y5 -18.8(15) 1_455 . 1_455 no
F14 Y4 F15 Y5 152.3(13) 1_455 . 3_655 no
F4 Y4 F15 Y5 51(3) 3_654 . 1_455 no
F4 Y4 F15 Y5 -138.1(15) 3_654 . 3_655 no
F5 Y4 F15 Y5 86.9(16) 3_654 . 1_455 no
F5 Y4 F15 Y5 -101.9(11) 3_654 . 3_655 no
F14 Y4 F15 Y5 -105.7(17) 3_655 . 1_455 no
F14 Y4 F15 Y5 65.5(11) 3_655 . 3_655 no
F4 Y4 F14 Y3 -5(2) . 1_455 1_455 no
F4 Y4 F14 Y4 -127(2) . 1_455 3_554 no
F5 Y4 F14 Y3 -135.4(17) . 1_455 1_455 no
F5 Y4 F14 Y4 102(2) . 1_455 3_554 no
F13 Y4 F14 Y3 -0.5(11) . 1_455 1_455 no
F13 Y4 F14 Y4 -123(3) . 1_455 3_554 no
F15 Y4 F14 Y3 -139.8(14) . 1_455 1_455 no
F15 Y4 F14 Y4 98(2) . 1_455 3_554 no
F4 Y4 F4 Y3 5.3(13) . 3_654 . no
F4 Y4 F4 Y3 120(3) . 3_654 3_654 no
F4 Y4 F4 Y4 -99.6(14) . 3_654 3_654 no
F5 Y4 F4 Y3 66.0(18) . 3_654 . no
F5 Y4 F4 Y3 -180(2) . 3_654 3_654 no
F5 Y4 F4 Y4 -38.9(19) . 3_654 3_654 no
F13 Y4 F4 Y3 -65.2(12) . 3_654 . no
F13 Y4 F4 Y3 49(2) . 3_654 3_654 no
F13 Y4 F4 Y4 -170.1(13) . 3_654 3_654 no
F15 Y4 F4 Y3 163.9(12) . 3_654 . no
F15 Y4 F4 Y3 -82(3) . 3_654 3_654 no
F15 Y4 F4 Y4 58.9(19) . 3_654 3_654 no
F14 Y4 F4 Y3 -132.0(13) 1_455 3_654 . no
F5 Y4 F4 Y3 125.1(12) 3_654 3_654 . no
F14 Y4 F4 Y3 -52.1(17) 3_655 3_654 . no
F4 Y4 F5 Y5 -62.0(18) . 3_654 . no
F4 Y4 F5 Y4 48.6(16) . 3_654 3_654 no
F4 Y4 F5 Y5 179(2) . 3_654 3_654 no
F5 Y4 F5 Y5 -1.2(12) . 3_654 . no
F5 Y4 F5 Y4 109.4(12) . 3_654 3_654 no
F5 Y4 F5 Y5 -120(2) . 3_654 3_654 no
F13 Y4 F5 Y5 -146.8(12) . 3_654 . no
F13 Y4 F5 Y4 -36.2(17) . 3_654 3_654 no
F13 Y4 F5 Y5 94(3) . 3_654 3_654 no
F15 Y4 F5 Y5 70.8(12) . 3_654 . no
F15 Y4 F5 Y4 -178.6(11) . 3_654 3_654 no
F15 Y4 F5 Y5 -48(2) . 3_654 3_654 no
F14 Y4 F5 Y5 142.1(13) 1_455 3_654 . no
F4 Y4 F5 Y5 -130.2(13) 3_654 3_654 . no
F14 Y4 F5 Y5 46(2) 3_655 3_654 . no
F4 Y4 F14 Y4 -163(3) . 3_655 3_555 no
F4 Y4 F14 Y3 -33.2(12) . 3_655 3_655 no
F5 Y4 F14 Y4 125(3) . 3_655 3_555 no
F5 Y4 F14 Y3 -104.5(12) . 3_655 3_655 no
F13 Y4 F14 Y4 -92(2) . 3_655 3_555 no
F13 Y4 F14 Y3 38.3(8) . 3_655 3_655 no
F15 Y4 F14 Y4 54(2) . 3_655 3_555 no
F15 Y4 F14 Y3 -176.2(10) . 3_655 3_655 no
F6 Y5 F5 Y4 119.5(14) . . . no
F6 Y5 F5 Y4 -111(2) . . 3_655 no
F6 Y5 F5 Y5 6.3(9) . . 3_655 no
F16 Y5 F5 Y4 176(2) . . . no
F16 Y5 F5 Y4 -55(5) . . 3_655 no
F16 Y5 F5 Y5 63(3) . . 3_655 no
F15 Y5 F5 Y4 -125.5(16) 1_655 . . no
F15 Y5 F5 Y4 4(2) 1_655 . 3_655 no
F15 Y5 F5 Y5 121.4(12) 1_655 . 3_655 no
F5 Y5 F5 Y4 -1.3(13) 3_654 . . no
F5 Y5 F5 Y4 128(2) 3_654 . 3_655 no
F5 Y5 F5 Y5 -114.5(12) 3_654 . 3_655 no
F6 Y5 F5 Y4 60(2) 3_654 . . no
F6 Y5 F5 Y4 -171.2(17) 3_654 . 3_655 no
F6 Y5 F5 Y5 -53.5(15) 3_654 . 3_655 no
F15 Y5 F5 Y4 -54.2(16) 3_654 . . no
F15 Y5 F5 Y4 75(2) 3_654 . 3_655 no
F15 Y5 F5 Y5 -167.4(8) 3_654 . 3_655 no
F5 Y5 F6 Y6 -122.5(14) . . . no
F5 Y5 F6 Y5 -5.8(9) . . 3_655 no
F5 Y5 F6 Y6 98.7(17) . . 3_655 no
F16 Y5 F6 Y6 74.4(14) . . . no
F16 Y5 F6 Y5 -168.9(10) . . 3_655 no
F16 Y5 F6 Y6 -64.4(17) . . 3_655 no
F15 Y5 F6 Y6 156.6(13) 1_655 . . no
F15 Y5 F6 Y5 -86.7(12) 1_655 . 3_655 no
F15 Y5 F6 Y6 18(2) 1_655 . 3_655 no
F5 Y5 F6 Y6 -53.5(19) 3_654 . . no
F5 Y5 F6 Y5 63.2(14) 3_654 . 3_655 no
F5 Y5 F6 Y6 167.7(15) 3_654 . 3_655 no
F6 Y5 F6 Y6 7.5(13) 3_654 . . no
F6 Y5 F6 Y5 124.2(12) 3_654 . 3_655 no
F6 Y5 F6 Y6 -131.3(19) 3_654 . 3_655 no
F15 Y5 F6 Y6 45(3) 3_654 . . no
F15 Y5 F6 Y5 162.0(16) 3_654 . 3_655 no
F15 Y5 F6 Y6 -94(2) 3_654 . 3_655 no
F5 Y5 F16 Y6 23(4) . . 1_655 no
F5 Y5 F16 Y6 -139(3) . . 3_654 no
F6 Y5 F16 Y6 79.1(18) . . 1_655 no
F6 Y5 F16 Y6 -83.4(12) . . 3_654 no
F15 Y5 F16 Y6 -35.7(18) 1_655 . 1_655 no
F15 Y5 F16 Y6 161.9(13) 1_655 . 3_654 no
F5 Y5 F16 Y6 -160.4(15) 3_654 . 1_655 no
F5 Y5 F16 Y6 37.1(18) 3_654 . 3_654 no
F6 Y5 F16 Y6 149(2) 3_654 . 1_655 no
F6 Y5 F16 Y6 -13.6(10) 3_654 . 3_654 no
F15 Y5 F16 Y6 -113.9(19) 3_654 . 1_655 no
F15 Y5 F16 Y6 83.7(12) 3_654 . 3_654 no
F5 Y5 F15 Y4 82.2(18) . 1_655 1_655 no
F6 Y5 F15 Y4 162.2(14) . 1_655 1_655 no
F16 Y5 F15 Y4 -115.2(16) . 1_655 1_655 no
F5 Y5 F5 Y4 1.2(12) . 3_654 . no
F5 Y5 F5 Y4 -107.9(17) . 3_654 3_654 no
F5 Y5 F5 Y5 137.5(13) . 3_654 3_654 no
F6 Y5 F5 Y4 -72.7(17) . 3_654 . no
F6 Y5 F5 Y4 178.3(12) . 3_654 3_654 no
F6 Y5 F5 Y5 63.6(13) . 3_654 3_654 no
F16 Y5 F5 Y4 -177.5(10) . 3_654 . no
F16 Y5 F5 Y4 73.5(19) . 3_654 3_654 no
F16 Y5 F5 Y5 -41.2(15) . 3_654 3_654 no
F15 Y5 F5 Y4 75.1(13) 1_655 3_654 . no
F6 Y5 F5 Y4 -130.4(13) 3_654 3_654 . no
F15 Y5 F5 Y4 134.9(16) 3_654 3_654 . no
F5 Y5 F6 Y6 60.0(17) . 3_654 . no
F5 Y5 F6 Y5 -66.0(16) . 3_654 3_654 no
F5 Y5 F6 Y6 177.0(14) . 3_654 3_654 no
F6 Y5 F6 Y6 -6.4(11) . 3_654 . no
F6 Y5 F6 Y5 -132.3(12) . 3_654 3_654 no
F6 Y5 F6 Y6 110.7(17) . 3_654 3_654 no
F16 Y5 F6 Y6 -100.1(14) . 3_654 . no
F16 Y5 F6 Y5 133.9(13) . 3_654 3_654 no
F16 Y5 F6 Y6 16.9(13) . 3_654 3_654 no
F15 Y5 F6 Y6 -110(2) 1_655 3_654 . no
F5 Y5 F6 Y6 120.4(11) 3_654 3_654 . no
F15 Y5 F6 Y6 -170.8(12) 3_654 3_654 . no
F5 Y5 F15 Y4 31.7(14) . 3_654 3_654 no
F6 Y5 F15 Y4 -134(2) . 3_654 3_654 no
F16 Y5 F15 Y4 -164.6(13) . 3_654 3_654 no
F7 Y6 F6 Y5 -135.9(15) . . . no
F7 Y6 F6 Y5 117.0(14) . . 3_655 no
F7 Y6 F6 Y6 8.2(11) . . 3_655 no
F17 Y6 F6 Y5 164.9(12) . . . no
F17 Y6 F6 Y5 57.8(19) . . 3_655 no
F17 Y6 F6 Y6 -51.0(18) . . 3_655 no
F16 Y6 F6 Y5 64.4(16) 1_455 . . no
F16 Y6 F6 Y5 -42.7(16) 1_455 . 3_655 no
F16 Y6 F6 Y6 -151.5(11) 1_455 . 3_655 no
F6 Y6 F6 Y5 -8.0(13) 3_654 . . no
F6 Y6 F6 Y5 -115.0(15) 3_654 . 3_655 no
F6 Y6 F6 Y6 136.2(15) 3_654 . 3_655 no
F7 Y6 F6 Y5 -72.2(17) 3_654 . . no
F7 Y6 F6 Y5 -179.3(12) 3_654 . 3_655 no
F7 Y6 F6 Y6 72.0(15) 3_654 . 3_655 no
F16 Y6 F6 Y5 122.2(17) 3_655 . . no
F16 Y6 F6 Y5 15.1(12) 3_655 . 3_655 no
F16 Y6 F6 Y6 -93.7(14) 3_655 . 3_655 no
F6 Y6 F7 Y7 119.0(13) . . . no
F6 Y6 F7 Y6 -8.0(10) . . 3_655 no
F6 Y6 F7 Y7 -122.4(17) . . 3_655 no
F17 Y6 F7 Y7 -111.3(14) . . . no
F17 Y6 F7 Y6 121.7(12) . . 3_655 no
F17 Y6 F7 Y7 7.3(14) . . 3_655 no
F16 Y6 F7 Y7 -122(3) 1_455 . . no
F16 Y6 F7 Y6 111(3) 1_455 . 3_655 no
F16 Y6 F7 Y7 -3(4) 1_455 . 3_655 no
F17 Y6 F7 Y7 -55.6(13) 3_554 . . no
F17 Y6 F7 Y6 177.4(8) 3_554 . 3_655 no
F17 Y6 F7 Y7 63.0(16) 3_554 . 3_655 no
F6 Y6 F7 Y7 53.5(18) 3_654 . . no
F6 Y6 F7 Y6 -73.5(15) 3_654 . 3_655 no
F6 Y6 F7 Y7 172.1(13) 3_654 . 3_655 no
F7 Y6 F7 Y7 -1.9(11) 3_654 . . no
F7 Y6 F7 Y6 -128.9(12) 3_654 . 3_655 no
F7 Y6 F7 Y7 116.7(17) 3_654 . 3_655 no
F16 Y6 F7 Y7 -172.7(12) 3_655 . . no
F16 Y6 F7 Y6 60.3(11) 3_655 . 3_655 no
F16 Y6 F7 Y7 -54.1(16) 3_655 . 3_655 no
F6 Y6 F17 Y7 -179.7(16) . . 1_455 no
F6 Y6 F17 Y6 -52.1(17) . . 3_555 no
F6 Y6 F17 Y7 53.6(17) . . 3_655 no
F7 Y6 F17 Y7 121(2) . . 1_455 no
F7 Y6 F17 Y6 -111.2(13) . . 3_555 no
F7 Y6 F17 Y7 -5.4(11) . . 3_655 no
F16 Y6 F17 Y7 -62.4(18) 1_455 . 1_455 no
F16 Y6 F17 Y6 65.1(12) 1_455 . 3_555 no
F16 Y6 F17 Y7 170.9(12) 1_455 . 3_655 no
F17 Y6 F17 Y7 -3.3(15) 3_554 . 1_455 no
F17 Y6 F17 Y6 124.2(13) 3_554 . 3_555 no
F17 Y6 F17 Y7 -130.1(14) 3_554 . 3_655 no
F6 Y6 F17 Y7 -20(5) 3_654 . 1_455 no
F6 Y6 F17 Y6 108(3) 3_654 . 3_555 no
F6 Y6 F17 Y7 -147(3) 3_654 . 3_655 no
F7 Y6 F17 Y7 52.7(19) 3_654 . 1_455 no
F7 Y6 F17 Y6 -179.8(10) 3_654 . 3_555 no
F7 Y6 F17 Y7 -74.1(12) 3_654 . 3_655 no
F16 Y6 F17 Y7 -134(2) 3_655 . 1_455 no
F16 Y6 F17 Y6 -6.9(9) 3_655 . 3_555 no
F16 Y6 F17 Y7 98.8(12) 3_655 . 3_655 no
F6 Y6 F16 Y5 35(2) . 1_455 1_455 no
F6 Y6 F16 Y6 -164.5(12) . 1_455 3_554 no
F7 Y6 F16 Y5 -77(4) . 1_455 1_455 no
F7 Y6 F16 Y6 84(3) . 1_455 3_554 no
F17 Y6 F16 Y5 -86.8(18) . 1_455 1_455 no
F17 Y6 F16 Y6 73.6(14) . 1_455 3_554 no
F7 Y6 F17 Y7 -57.3(11) . 3_554 1_455 no
F7 Y6 F17 Y6 -165.4(10) . 3_554 3_554 no
F7 Y6 F17 Y7 53.0(13) . 3_554 3_654 no
F17 Y6 F17 Y7 2.2(10) . 3_554 1_455 no
F17 Y6 F17 Y6 -105.9(13) . 3_554 3_554 no
F17 Y6 F17 Y7 112.4(14) . 3_554 3_654 no
F6 Y6 F6 Y5 6.8(12) . 3_654 . no
F6 Y6 F6 Y5 110.4(19) . 3_654 3_654 no
F6 Y6 F6 Y6 -110.5(15) . 3_654 3_654 no
F7 Y6 F6 Y5 69.5(16) . 3_654 . no
F7 Y6 F6 Y5 173.1(14) . 3_654 3_654 no
F7 Y6 F6 Y6 -47.8(18) . 3_654 3_654 no
F17 Y6 F6 Y5 -156(3) . 3_654 . no
F17 Y6 F6 Y5 -52(4) . 3_654 3_654 no
F17 Y6 F6 Y6 87(4) . 3_654 3_654 no
F16 Y6 F6 Y5 -112.3(13) 1_455 3_654 . no
F17 Y6 F6 Y5 -170.8(11) 3_554 3_654 . no
F7 Y6 F6 Y5 126.1(12) 3_654 3_654 . no
F16 Y6 F6 Y5 -52.1(13) 3_655 3_654 . no
F6 Y6 F7 Y7 -61.6(16) . 3_654 . no
F6 Y6 F7 Y6 61.6(14) . 3_654 3_654 no
F6 Y6 F7 Y7 177.3(15) . 3_654 3_654 no
F7 Y6 F7 Y7 1.9(11) . 3_654 . no
F7 Y6 F7 Y6 125.1(11) . 3_654 3_654 no
F7 Y6 F7 Y7 -119.3(18) . 3_654 3_654 no
F17 Y6 F7 Y7 70.6(12) . 3_654 . no
F17 Y6 F7 Y6 -166.3(9) . 3_654 3_654 no
F17 Y6 F7 Y7 -50.6(18) . 3_654 3_654 no
F16 Y6 F7 Y7 161.7(11) 1_455 3_654 . no
F17 Y6 F7 Y7 127.6(15) 3_554 3_654 . no
F6 Y6 F7 Y7 -130.5(13) 3_654 3_654 . no
F6 Y6 F16 Y6 148.2(18) . 3_655 3_555 no
F6 Y6 F16 Y5 -16.3(13) . 3_655 3_655 no
F7 Y6 F16 Y6 77.8(14) . 3_655 3_555 no
F7 Y6 F16 Y5 -86.7(13) . 3_655 3_655 no
F17 Y6 F16 Y6 8.5(12) . 3_655 3_555 no
F17 Y6 F16 Y5 -156.0(15) . 3_655 3_655 no
F8 Y7 F7 Y6 115.7(11) . . . no
F8 Y7 F7 Y6 -129.6(17) . . 3_655 no
F8 Y7 F7 Y7 -9.6(9) . . 3_655 no
F17 Y7 F7 Y6 -107.7(14) 1_655 . . no
F17 Y7 F7 Y6 7.1(15) 1_655 . 3_655 no
F17 Y7 F7 Y7 127.1(13) 1_655 . 3_655 no
F18 Y7 F7 Y6 -120(2) 1_655 . . no
F18 Y7 F7 Y6 -5(4) 1_655 . 3_655 no
F18 Y7 F7 Y7 115(3) 1_655 . 3_655 no
F7 Y7 F7 Y6 1.9(11) 3_654 . . no
F7 Y7 F7 Y6 116.6(18) 3_654 . 3_655 no
F7 Y7 F7 Y7 -123.4(12) 3_654 . 3_655 no
F8 Y7 F7 Y6 57.0(18) 3_654 . . no
F8 Y7 F7 Y6 171.7(13) 3_654 . 3_655 no
F8 Y7 F7 Y7 -68.3(16) 3_654 . 3_655 no
F17 Y7 F7 Y6 -54.6(12) 3_654 . . no
F17 Y7 F7 Y6 60.1(17) 3_654 . 3_655 no
F17 Y7 F7 Y7 -179.9(8) 3_654 . 3_655 no
F18 Y7 F7 Y6 -171.4(12) 3_655 . . no
F18 Y7 F7 Y6 -56.7(17) 3_655 . 3_655 no
F18 Y7 F7 Y7 63.3(11) 3_655 . 3_655 no
F7 Y7 F8 Y8 -139.6(14) . . . no
F7 Y7 F8 Y7 9.3(9) . . 3_655 no
F7 Y7 F8 Y8 112.7(12) . . 3_655 no
F17 Y7 F8 Y8 165.2(11) 1_655 . . no
F17 Y7 F8 Y7 -46.0(16) 1_655 . 3_655 no
F17 Y7 F8 Y8 57.4(18) 1_655 . 3_655 no
F18 Y7 F8 Y8 65.7(14) 1_655 . . no
F18 Y7 F8 Y7 -145.5(10) 1_655 . 3_655 no
F18 Y7 F8 Y8 -42.1(14) 1_655 . 3_655 no
F7 Y7 F8 Y8 -69.6(16) 3_654 . . no
F7 Y7 F8 Y7 79.3(12) 3_654 . 3_655 no
F7 Y7 F8 Y8 -177.3(11) 3_654 . 3_655 no
F8 Y7 F8 Y8 -3.6(12) 3_654 . . no
F8 Y7 F8 Y7 145.2(12) 3_654 . 3_655 no
F8 Y7 F8 Y8 -111.4(13) 3_654 . 3_655 no
F18 Y7 F8 Y8 126.8(15) 3_655 . . no
F18 Y7 F8 Y7 -84.4(11) 3_655 . 3_655 no
F18 Y7 F8 Y8 19.0(11) 3_655 . 3_655 no
F7 Y7 F17 Y6 128(2) . 1_655 1_655 no
F7 Y7 F17 Y6 -5.1(11) . 1_655 3_655 no
F8 Y7 F17 Y6 -176.2(15) . 1_655 1_655 no
F8 Y7 F17 Y6 51.0(17) . 1_655 3_655 no
F7 Y7 F18 Y8 -90(3) . 1_655 1_655 no
F8 Y7 F18 Y8 25(2) . 1_655 1_655 no
F7 Y7 F7 Y6 -2.0(11) . 3_654 . no
F7 Y7 F7 Y6 -115.1(17) . 3_654 3_654 no
F7 Y7 F7 Y7 127.7(12) . 3_654 3_654 no
F8 Y7 F7 Y6 -71.1(14) . 3_654 . no
F8 Y7 F7 Y6 175.8(14) . 3_654 3_654 no
F8 Y7 F7 Y7 58.7(13) . 3_654 3_654 no
F17 Y7 F7 Y6 66.6(12) 1_655 3_654 . no
F18 Y7 F7 Y6 152.7(11) 1_655 3_654 . no
F8 Y7 F7 Y6 -139.2(13) 3_654 3_654 . no
F17 Y7 F7 Y6 119.4(15) 3_654 3_654 . no
F7 Y7 F8 Y8 61.4(18) . 3_654 . no
F7 Y7 F8 Y7 -47.7(17) . 3_654 3_654 no
F7 Y7 F8 Y8 175.7(18) . 3_654 3_654 no
F8 Y7 F8 Y8 3.0(10) . 3_654 . no
F8 Y7 F8 Y7 -106.0(11) . 3_654 3_654 no
F8 Y7 F8 Y8 117(2) . 3_654 3_654 no
F17 Y7 F8 Y8 -155(2) 1_655 3_654 . no
F18 Y7 F8 Y8 -120.0(13) 1_655 3_654 . no
F7 Y7 F8 Y8 118.1(11) 3_654 3_654 . no
F17 Y7 F8 Y8 -178.7(10) 3_654 3_654 . no
F18 Y7 F8 Y8 -56.6(12) 3_655 3_654 . no
F7 Y7 F17 Y6 -60.2(11) . 3_654 1_655 no
F7 Y7 F17 Y6 57.2(13) . 3_654 3_654 no
F7 Y7 F18 Y8 -94.2(12) . 3_655 3_655 no
F8 Y7 F18 Y8 -19.4(11) . 3_655 3_655 no
F8 Y8 Y9 F9 -58.0(18) . . . no
F8 Y8 Y9 F19 25.9(10) . . . no
F8 Y8 Y9 F20 66.1(15) . . 1_655 no
F8 Y8 Y9 F9 126.1(17) . . 3_654 no
F8 Y8 Y9 F20 -27.4(10) . . 3_655 no
F8 Y8 Y9 F9 175.3(11) . . 6_654 no
F8 Y8 Y9 Y8 -143.8(7) . . 8_555 no
F8 Y8 Y9 F9 -106.6(11) . . 8_555 no
F9 Y8 Y9 F19 83.9(18) . . . no
F9 Y8 Y9 F20 124(2) . . 1_655 no
F9 Y8 Y9 F9 -176(2) . . 3_654 no
F9 Y8 Y9 F20 30.5(18) . . 3_655 no
F9 Y8 Y9 F9 -126.8(19) . . 6_654 no
F9 Y8 Y9 Y8 -85.8(17) . . 8_555 no
F9 Y8 Y9 F9 -48.6(19) . . 8_555 no
F19 Y8 Y9 F9 56.0(18) 1_455 . . no
F19 Y8 Y9 F19 139.8(10) 1_455 . . no
Y8 Y8 Y9 F9 -159.0(17) 3_654 . . no
Y8 Y8 Y9 F19 -75.2(7) 3_654 . . no
F8 Y8 Y9 F9 -134.4(18) 3_654 . . no
F8 Y8 Y9 F19 -50.6(10) 3_654 . . no
F9 Y8 Y9 F9 176(2) 3_654 . . no
F9 Y8 Y9 F19 -100.2(17) 3_654 . . no
F19 Y8 Y9 F9 137.8(18) 3_654 . . no
F19 Y8 Y9 F19 -138.4(10) 3_654 . . no
Y8 Y8 Y9 F9 -42.7(17) 3_655 . . no
Y8 Y8 Y9 F19 41.2(7) 3_655 . . no
Y9 Y8 F8 Y7 -91.5(11) . . . no
Y9 Y8 F8 Y7 133.7(18) . . 3_655 no
Y9 Y8 F8 Y8 20.0(8) . . 3_655 no
F9 Y8 F8 Y7 -123.2(12) . . . no
F9 Y8 F8 Y7 102(2) . . 3_655 no
F9 Y8 F8 Y8 -11.6(8) . . 3_655 no
F18 Y8 F8 Y7 76.7(13) . . . no
F18 Y8 F8 Y7 -58(2) . . 3_655 no
F18 Y8 F8 Y8 -171.8(10) . . 3_655 no
F19 Y8 F8 Y7 152.1(12) 1_455 . . no
F19 Y8 F8 Y7 17(2) 1_455 . 3_655 no
F19 Y8 F8 Y8 -96.4(11) 1_455 . 3_655 no
Y8 Y8 F8 Y7 -18.9(13) 3_654 . . no
Y8 Y8 F8 Y7 -153.7(17) 3_654 . 3_655 no
Y8 Y8 F8 Y8 92.7(7) 3_654 . 3_655 no
F8 Y8 F8 Y7 3.4(11) 3_654 . . no
F8 Y8 F8 Y7 -131(2) 3_654 . 3_655 no
F8 Y8 F8 Y8 115.0(10) 3_654 . 3_655 no
F9 Y8 F8 Y7 -55.3(19) 3_654 . . no
F9 Y8 F8 Y7 170.0(19) 3_654 . 3_655 no
F9 Y8 F8 Y8 56.3(16) 3_654 . 3_655 no
F19 Y8 F8 Y7 53(2) 3_654 . . no
F19 Y8 F8 Y7 -82(3) 3_654 . 3_655 no
F19 Y8 F8 Y8 164.6(15) 3_654 . 3_655 no
Y8 Y8 F8 Y7 -111.6(13) 3_655 . . no
Y8 Y8 F8 Y7 114(2) 3_655 . 3_655 no
Y9 Y8 F9 Y8 -111.1(14) . . 3_655 no
Y9 Y8 F9 Y9 131(4) . . 3_655 no
F8 Y8 F9 Y9 123.3(15) . . . no
F8 Y8 F9 Y8 12.2(9) . . 3_655 no
F8 Y8 F9 Y9 -106(3) . . 3_655 no
F18 Y8 F9 Y9 170.2(16) . . . no
F18 Y8 F9 Y8 59(3) . . 3_655 no
F18 Y8 F9 Y9 -59(5) . . 3_655 no
F19 Y8 F9 Y9 -129.0(16) 1_455 . . no
F19 Y8 F9 Y8 119.9(11) 1_455 . 3_655 no
Y8 Y8 F9 Y9 20.5(17) 3_654 . . no
Y8 Y8 F9 Y8 -90.5(9) 3_654 . 3_655 no
F8 Y8 F9 Y9 57(2) 3_654 . . no
F8 Y8 F9 Y8 -54.3(16) 3_654 . 3_655 no
F9 Y8 F9 Y9 -2.6(15) 3_654 . . no
F9 Y8 F9 Y8 -113.7(12) 3_654 . 3_655 no
F19 Y8 F9 Y9 -54.5(17) 3_654 . . no
F19 Y8 F9 Y8 -165.6(9) 3_654 . 3_655 no
Y8 Y8 F9 Y9 111.1(14) 3_655 . . no
F8 Y8 F18 Y7 85.4(18) . . 1_455 no
F8 Y8 F18 Y7 -95.7(11) . . 3_654 no
F9 Y8 F18 Y7 38(4) . . 1_455 no
F9 Y8 F18 Y7 -143(2) . . 3_654 no
F19 Y8 F18 Y7 -24.4(18) 1_455 . 1_455 no
F19 Y8 F18 Y7 154.5(13) 1_455 . 3_654 no
Y8 Y8 F18 Y7 -171.3(16) 3_654 . 1_455 no
Y8 Y8 F18 Y7 7.6(10) 3_654 . 3_654 no
F8 Y8 F18 Y7 163(2) 3_654 . 1_455 no
F8 Y8 F18 Y7 -18.0(9) 3_654 . 3_654 no
F9 Y8 F18 Y7 -151.2(17) 3_654 . 1_455 no
F9 Y8 F18 Y7 27.7(19) 3_654 . 3_654 no
F19 Y8 F18 Y7 -105.6(19) 3_654 . 1_455 no
F19 Y8 F18 Y7 73.3(11) 3_654 . 3_654 no
Y8 Y8 F18 Y7 78.8(18) 3_655 . 1_455 no
Y8 Y8 F18 Y7 -102.3(9) 3_655 . 3_654 no
F8 Y8 F19 Y8 5(2) . 1_455 3_555 no
F9 Y8 F19 Y8 -76(2) . 1_455 3_555 no
F18 Y8 F19 Y8 80(2) . 1_455 3_555 no
F8 Y8 Y8 F8 37.9(12) . 3_654 3_654 no
F8 Y8 Y8 F9 -124.2(13) . 3_654 3_654 no
F8 Y8 Y8 F18 28.3(12) . 3_654 3_654 no
F9 Y8 Y8 F8 123.2(15) . 3_654 3_654 no
F9 Y8 Y8 F9 -38.8(15) . 3_654 3_654 no
F9 Y8 Y8 F18 113.6(14) . 3_654 3_654 no
F18 Y8 Y8 F8 -43.3(11) . 3_654 3_654 no
F18 Y8 Y8 F9 154.7(12) . 3_654 3_654 no
F18 Y8 Y8 F18 -52.9(11) . 3_654 3_654 no
Y9 Y8 F8 Y7 97.9(9) . 3_654 . no
F8 Y8 F8 Y7 -3.2(10) . 3_654 . no
F8 Y8 F8 Y7 103.6(14) . 3_654 3_654 no
F8 Y8 F8 Y8 -142.1(12) . 3_654 3_654 no
F9 Y8 F8 Y7 66.7(18) . 3_654 . no
F9 Y8 F8 Y7 173.5(14) . 3_654 3_654 no
F9 Y8 F8 Y8 -72.1(16) . 3_654 3_654 no
F18 Y8 F8 Y7 -87.0(12) . 3_654 . no
F18 Y8 F8 Y7 19.8(11) . 3_654 3_654 no
F18 Y8 F8 Y8 134.2(11) . 3_654 3_654 no
F19 Y8 F8 Y7 -101.8(19) 1_455 3_654 . no
Y8 Y8 F8 Y7 138.9(14) 3_654 3_654 . no
F9 Y8 F8 Y7 127.5(11) 3_654 3_654 . no
F19 Y8 F8 Y7 -162.6(12) 3_654 3_654 . no
Y8 Y8 F8 Y7 35.1(9) 3_655 3_654 . no
F8 Y8 F9 Y9 -68(2) . 3_654 . no
F8 Y8 F9 Y8 70.8(14) . 3_654 3_654 no
F9 Y8 F9 Y9 2.6(14) . 3_654 . no
F9 Y8 F9 Y8 141.6(14) . 3_654 3_654 no
F18 Y8 F9 Y9 -173.1(10) . 3_654 . no
F18 Y8 F9 Y8 -34.1(17) . 3_654 3_654 no
F8 Y8 F19 Y8 58(3) . 3_654 3_554 no
F9 Y8 F19 Y8 -127.0(18) . 3_654 3_554 no
F18 Y8 F19 Y8 33.6(18) . 3_654 3_554 no
Y9 Y8 Y8 F8 -157.8(9) . 3_655 . no
Y9 Y8 Y8 F9 40.1(10) . 3_655 . no
Y9 Y8 Y8 F19 -43.7(10) . 3_655 . no
F8 Y8 Y8 F9 -162.0(13) . 3_655 . no
F8 Y8 Y8 F19 114.2(13) . 3_655 . no
F8 Y8 Y8 F8 -37.9(12) . 3_655 3_655 no
F8 Y8 Y8 F9 -123.2(15) . 3_655 3_655 no
F8 Y8 Y8 F18 43.3(11) . 3_655 3_655 no
F9 Y8 Y8 F8 162.0(13) . 3_655 . no
F9 Y8 Y8 F19 -83.8(14) . 3_655 . no
F9 Y8 Y8 F8 124.2(13) . 3_655 3_655 no
F9 Y8 Y8 F9 38.8(15) . 3_655 3_655 no
F9 Y8 Y8 F18 -154.7(12) . 3_655 3_655 no
F18 Y8 Y8 F8 9.6(11) . 3_655 . no
F18 Y8 Y8 F9 -152.5(12) . 3_655 . no
F18 Y8 Y8 F19 123.7(12) . 3_655 . no
F18 Y8 Y8 F8 -28.3(12) . 3_655 3_655 no
F18 Y8 Y8 F9 -113.6(14) . 3_655 3_655 no
F18 Y8 Y8 F18 52.9(11) . 3_655 3_655 no
F19 Y8 Y8 F8 97.4(13) 1_455 3_655 . no
F19 Y8 Y8 F9 -64.7(13) 1_455 3_655 . no
F19 Y8 Y8 F19 -148.5(14) 1_455 3_655 . no
Y8 Y8 Y8 F8 -98.1(9) 3_654 3_655 . no
Y8 Y8 Y8 F9 99.9(10) 3_654 3_655 . no
Y8 Y8 Y8 F19 16.1(10) 3_654 3_655 . no
F8 Y8 Y8 F8 -61.6(12) 3_654 3_655 . no
F8 Y8 Y8 F9 136.4(12) 3_654 3_655 . no
F8 Y8 Y8 F19 52.6(13) 3_654 3_655 . no
F9 Y8 Y8 F8 -135.0(15) 3_654 3_655 . no
F9 Y8 Y8 F9 63.0(15) 3_654 3_655 . no
F9 Y8 Y8 F19 -20.8(15) 3_654 3_655 . no
Y8 Y9 F9 Y8 108(3) . . 3_655 no
Y8 Y9 F9 Y9 -145(2) . . 3_655 no
F19 Y9 F9 Y8 -81.1(17) . . . no
F19 Y9 F9 Y8 27.1(13) . . 3_655 no
F19 Y9 F9 Y9 134.3(12) . . 3_655 no
F20 Y9 F9 Y8 -89.6(18) 1_655 . . no
F9 Y9 F9 Y8 2.7(16) 3_654 . . no
F20 Y9 F9 Y8 -150.9(17) 3_655 . . no
F9 Y9 F9 Y8 64(2) 6_654 . . no
Y8 Y9 F9 Y8 99.4(14) 8_555 . . no
F9 Y9 F9 Y8 127.9(15) 8_555 . . no
F19 Y9 F9 Y8 165.0(11) 8_555 . . no
Y8 Y9 F19 Y8 134.4(15) . . 1_655 no
Y8 Y9 F19 Y8 -67.1(8) . . 3_655 no
F9 Y9 F19 Y8 174.3(17) . . 1_655 no
F9 Y9 F19 Y8 -27.1(11) . . 3_655 no
F9 Y9 F9 Y8 -2.5(15) . 3_654 . no
F19 Y9 F9 Y8 68.1(14) . 3_654 . no
